data_4084147
loop_
_publ_author_name
'Kure, Bunsho'
'Sano, Mikie'
'Nakajima, Takayuki'
'Tanase, Tomoaki'

_publ_section_title
;
 Systematic Heterodinuclear Complexes with MM&#x2032;(\m-meppp) Centers
 That Tune the Properties of a Nesting Hydride (M = Ni, Pd, Pt; M&#x2032;
 = Rh, Ir; H2meppp =meso-1,3-Bis[(mercaptoethyl)phenylphosphino]propane)
;
_journal_issue 15
_journal_name_full Organometallics
_journal_page_first 3950
_journal_paper_doi 10.1021/om500410f
_journal_volume 33
_journal_year 2014
_chemical_formula_moiety 'C29 H41 Cl2 Ni O P2 Rh S2'
_chemical_formula_sum 'C29 H41 Cl2 Ni O P2 Rh S2'
_chemical_formula_weight 764.22
_space_group_IT_number 2
_symmetry_cell_setting triclinic
_symmetry_Int_Tables_number 2
_symmetry_space_group_name_Hall '-P 1'
_symmetry_space_group_name_H-M 'P -1'
_atom_sites_solution_hydrogens geom
_atom_sites_solution_primary direct
_atom_sites_solution_secondary difmap
_cell_angle_alpha 100.107(8)
_cell_angle_beta 96.882(3)
_cell_angle_gamma 98.375(7)
_cell_formula_units_Z 4
_cell_length_a 9.704(5)
_cell_length_b 17.121(8)
_cell_length_c 19.940(9)
_cell_measurement_reflns_used 7685
_cell_measurement_temperature 153
_cell_measurement_theta_max 27.53
_cell_measurement_theta_min 3.01
_cell_volume 3191(3)
_computing_cell_refinement CrystalClear
_computing_data_collection 'CrystalClear (Rigaku Inc., 2008)'
_computing_data_reduction CrystalClear
_computing_molecular_graphics 'CrystalStructure 4.0'
_computing_publication_material 'CrystalStructure 4.0 (Rigaku, 2010)'
_computing_structure_refinement 'SHELXL97 (Sheldrick, 2008)'
_computing_structure_solution SIR97
_diffrn_ambient_temperature 153
_diffrn_detector_area_resol_mean 7.111
_diffrn_measured_fraction_theta_full 0.972
_diffrn_measured_fraction_theta_max 0.972
_diffrn_measurement_device_type 'Rigaku Saturn724'
_diffrn_measurement_method \w
_diffrn_radiation_type 'Mo K\a'
_diffrn_radiation_wavelength 0.71075
_diffrn_reflns_av_R_equivalents 0.0276
_diffrn_reflns_limit_h_max 12
_diffrn_reflns_limit_h_min -12
_diffrn_reflns_limit_k_max 22
_diffrn_reflns_limit_k_min -22
_diffrn_reflns_limit_l_max 25
_diffrn_reflns_limit_l_min -25
_diffrn_reflns_number 30391
_diffrn_reflns_theta_full 27.52
_diffrn_reflns_theta_max 27.52
_diffrn_standards_number 0
_exptl_absorpt_coefficient_mu 1.527
_exptl_absorpt_correction_T_max 0.926
_exptl_absorpt_correction_T_min 0.765
_exptl_absorpt_correction_type multi-scan
_exptl_absorpt_process_details 'REQAB (Rigaku, 1998)'
_exptl_crystal_colour red
_exptl_crystal_density_diffrn 1.591
_exptl_crystal_density_method 'not measured'
_exptl_crystal_description platelet
_exptl_crystal_F_000 1568.00
_exptl_crystal_size_max 0.200
_exptl_crystal_size_mid 0.100
_exptl_crystal_size_min 0.050
_refine_diff_density_max 2.420
_refine_diff_density_min -1.010
_refine_ls_extinction_method none
_refine_ls_goodness_of_fit_ref 1.070
_refine_ls_hydrogen_treatment constr
_refine_ls_number_parameters 685
_refine_ls_number_reflns 14270
_refine_ls_number_restraints 0
_refine_ls_R_factor_gt 0.0507
_refine_ls_shift/su_max 0.001
_refine_ls_structure_factor_coef Fsqd
_refine_ls_weighting_details 'w = 1/[\s^2^(Fo^2^)+(0.0835P)^2^+0.7144P] where P=(Fo^2^+2Fc^2^)/3'
_refine_ls_weighting_scheme calc
_refine_ls_wR_factor_ref 0.1479
_reflns_number_gt 10843
_reflns_number_total 14270
_reflns_threshold_expression F^2^>2.0\s(F^2^)
_cod_data_source_file om500410f_si_002.cif
_cod_data_source_block complex[2a]Cl
_cod_depositor_comments 'Adding full bibliography for 4084138--4084152.cif.'
_cod_original_cell_volume 3190(3)
_cod_database_code 4084147

loop_
_symmetry_equiv_pos_site_id
_symmetry_equiv_pos_as_xyz
1 +X,+Y,+Z
2 -X,-Y,-Z

loop_
_atom_site_label
_atom_site_type_symbol
_atom_site_fract_x
_atom_site_fract_y
_atom_site_fract_z
_atom_site_U_iso_or_equiv
_atom_site_adp_type
_atom_site_occupancy
_atom_site_symmetry_multiplicity
_atom_site_calc_flag
_atom_site_refinement_flags
Rh1 Rh 0.73871(3) 0.379569(16) 0.330626(14) 0.02383(9) Uani 1.0 2 d .
Rh2 Rh 0.25169(3) -0.378583(16) 0.162138(14) 0.02405(9) Uani 1.0 2 d .
Ni1 Ni 0.63472(4) 0.21410(3) 0.23659(2) 0.02227(11) Uani 1.0 2 d .
Ni2 Ni 0.34715(4) -0.20697(3) 0.25960(2) 0.02186(11) Uani 1.0 2 d .
Cl1 Cl 0.71272(10) 0.38821(6) 0.20951(5) 0.0316(2) Uani 1.0 2 d .
Cl2 Cl 1.08672(11) 0.21438(7) 0.03422(5) 0.0417(3) Uani 1.0 2 d .
Cl3 Cl 0.30803(10) -0.39182(6) 0.28048(5) 0.0330(2) Uani 1.0 2 d .
Cl4 Cl -0.09962(11) -0.23478(7) 0.46275(6) 0.0423(3) Uani 1.0 2 d .
S1 S 0.82265(9) 0.25381(5) 0.31449(5) 0.0281(2) Uani 1.0 2 d .
S2 S 0.52516(9) 0.28090(5) 0.31229(5) 0.0277(2) Uani 1.0 2 d .
S3 S 0.44601(9) -0.27050(5) 0.17746(5) 0.0268(2) Uani 1.0 2 d .
S4 S 0.14627(9) -0.26263(5) 0.19420(5) 0.0268(2) Uani 1.0 2 d .
P1 P 0.76333(9) 0.17652(6) 0.16127(5) 0.0254(2) Uani 1.0 2 d .
P2 P 0.44438(9) 0.18222(6) 0.16433(5) 0.0241(2) Uani 1.0 2 d .
P3 P 0.54629(9) -0.17662(6) 0.32667(5) 0.0256(2) Uani 1.0 2 d .
P4 P 0.23176(9) -0.16167(6) 0.33920(5) 0.0250(2) Uani 1.0 2 d .
O1 O 1.2596(5) 0.2952(3) -0.0669(3) 0.0881(14) Uani 1.0 2 d .
O2 O -0.3150(5) -0.3201(3) 0.5451(3) 0.0965(17) Uani 1.0 2 d .
C1 C 0.7632(5) 0.5102(3) 0.3649(2) 0.0351(9) Uani 1.0 2 d .
C2 C 0.6744(5) 0.4719(3) 0.4036(2) 0.0335(9) Uani 1.0 2 d .
C3 C 0.7503(5) 0.4204(3) 0.43871(19) 0.0339(9) Uani 1.0 2 d .
C4 C 0.8920(5) 0.4300(3) 0.4210(2) 0.0366(10) Uani 1.0 2 d .
C5 C 0.8969(5) 0.4840(3) 0.3743(3) 0.0375(10) Uani 1.0 2 d .
C6 C 0.7284(6) 0.5714(3) 0.3229(3) 0.0495(12) Uani 1.0 2 d .
C7 C 0.5282(5) 0.4856(3) 0.4101(3) 0.0493(12) Uani 1.0 2 d .
C8 C 0.6993(6) 0.3719(3) 0.4888(3) 0.0486(12) Uani 1.0 2 d .
C9 C 1.0088(5) 0.3922(3) 0.4486(3) 0.0505(12) Uani 1.0 2 d .
C10 C 1.0236(5) 0.5149(3) 0.3445(3) 0.0555(13) Uani 1.0 2 d .
C11 C 0.9735(4) 0.2504(3) 0.2689(3) 0.0403(10) Uani 1.0 2 d .
C12 C 0.9341(4) 0.2425(3) 0.1920(3) 0.0398(10) Uani 1.0 2 d .
C13 C 0.7161(4) 0.1967(3) 0.0754(2) 0.0332(9) Uani 1.0 2 d .
C14 C 0.5632(4) 0.1669(3) 0.0421(2) 0.0328(9) Uani 1.0 2 d .
C15 C 0.4597(4) 0.2105(3) 0.08139(19) 0.0286(8) Uani 1.0 2 d .
C16 C 0.3133(4) 0.2374(3) 0.2009(2) 0.0298(8) Uani 1.0 2 d .
C17 C 0.3894(4) 0.3107(3) 0.2538(2) 0.0344(9) Uani 1.0 2 d .
C18 C 0.7904(4) 0.0733(3) 0.1532(2) 0.0287(8) Uani 1.0 2 d .
C19 C 0.7794(5) 0.0215(3) 0.0899(3) 0.0402(10) Uani 1.0 2 d .
C20 C 0.8003(5) -0.0574(3) 0.0876(3) 0.0488(12) Uani 1.0 2 d .
C21 C 0.8330(5) -0.0844(3) 0.1481(3) 0.0461(11) Uani 1.0 2 d .
C22 C 0.8439(5) -0.0338(3) 0.2104(3) 0.0383(10) Uani 1.0 2 d .
C23 C 0.8219(4) 0.0444(3) 0.2133(2) 0.0313(9) Uani 1.0 2 d .
C24 C 0.3629(4) 0.0769(2) 0.14269(19) 0.0261(8) Uani 1.0 2 d .
C25 C 0.2296(4) 0.0530(3) 0.1033(2) 0.0335(9) Uani 1.0 2 d .
C26 C 0.1719(5) -0.0283(3) 0.0854(3) 0.0423(11) Uani 1.0 2 d .
C27 C 0.2449(6) -0.0854(3) 0.1058(3) 0.0461(12) Uani 1.0 2 d .
C28 C 0.3756(6) -0.0620(3) 0.1451(3) 0.0448(11) Uani 1.0 2 d .
C29 C 0.4352(5) 0.0189(3) 0.1636(2) 0.0337(9) Uani 1.0 2 d .
C30 C 0.1568(5) -0.5060(3) 0.1263(2) 0.0351(9) Uani 1.0 2 d .
C31 C 0.0680(5) -0.4563(3) 0.0986(2) 0.0339(9) Uani 1.0 2 d .
C32 C 0.1460(5) -0.4106(3) 0.0577(2) 0.0355(9) Uani 1.0 2 d .
C33 C 0.2822(5) -0.4326(3) 0.0601(2) 0.0367(10) Uani 1.0 2 d .
C34 C 0.2927(5) -0.4897(3) 0.1041(2) 0.0355(9) Uani 1.0 2 d .
C35 C 0.1205(6) -0.5668(3) 0.1697(3) 0.0491(12) Uani 1.0 2 d .
C36 C -0.0813(5) -0.4543(3) 0.1081(3) 0.0486(12) Uani 1.0 2 d .
C37 C 0.0898(6) -0.3539(3) 0.0173(3) 0.0545(13) Uani 1.0 2 d .
C38 C 0.3943(6) -0.4021(3) 0.0211(3) 0.0563(14) Uani 1.0 2 d .
C39 C 0.4135(6) -0.5319(3) 0.1210(3) 0.0586(14) Uani 1.0 2 d .
C40 C 0.5965(4) -0.2987(3) 0.2268(2) 0.0329(9) Uani 1.0 2 d .
C41 C 0.6729(4) -0.2266(3) 0.2814(3) 0.0349(9) Uani 1.0 2 d .
C42 C 0.5316(4) -0.2165(3) 0.4046(2) 0.0300(8) Uani 1.0 2 d .
C43 C 0.4366(4) -0.1737(3) 0.4503(2) 0.0338(9) Uani 1.0 2 d .
C44 C 0.2790(4) -0.1936(3) 0.4201(2) 0.0313(9) Uani 1.0 2 d .
C45 C 0.0442(4) -0.2046(3) 0.3114(2) 0.0319(9) Uani 1.0 2 d .
C46 C 0.0335(4) -0.2818(3) 0.2589(2) 0.0356(9) Uani 1.0 2 d .
C47 C 0.6402(4) -0.0743(3) 0.35691(19) 0.0264(8) Uani 1.0 2 d .
C48 C 0.7775(4) -0.0617(3) 0.3939(2) 0.0313(9) Uani 1.0 2 d .
C49 C 0.8520(5) 0.0161(3) 0.4165(2) 0.0360(10) Uani 1.0 2 d .
C50 C 0.7909(5) 0.0818(3) 0.4044(2) 0.0374(10) Uani 1.0 2 d .
C51 C 0.6558(5) 0.0699(3) 0.3683(3) 0.0377(10) Uani 1.0 2 d .
C52 C 0.5797(4) -0.0083(3) 0.3446(2) 0.0326(9) Uani 1.0 2 d .
C53 C 0.2289(4) -0.0544(3) 0.35538(19) 0.0274(8) Uani 1.0 2 d .
C54 C 0.2521(4) -0.0051(3) 0.4204(2) 0.0322(9) Uani 1.0 2 d .
C55 C 0.2378(5) 0.0751(3) 0.4275(3) 0.0422(11) Uani 1.0 2 d .
C56 C 0.2029(5) 0.1073(3) 0.3701(3) 0.0434(11) Uani 1.0 2 d .
C57 C 0.1824(5) 0.0590(3) 0.3052(3) 0.0401(10) Uani 1.0 2 d .
C58 C 0.1959(4) -0.0208(3) 0.2977(2) 0.0347(9) Uani 1.0 2 d .
H1A H 0.6463 0.5477 0.2879 0.0594 Uiso 1.0 2 calc R
H2B H 0.8091 0.5882 0.3004 0.0594 Uiso 1.0 2 calc R
H3C H 0.7071 0.6184 0.3532 0.0594 Uiso 1.0 2 calc R
H4A H 0.5296 0.5425 0.4293 0.0591 Uiso 1.0 2 calc R
H5B H 0.4883 0.4523 0.4407 0.0591 Uiso 1.0 2 calc R
H6C H 0.4702 0.4710 0.3646 0.0591 Uiso 1.0 2 calc R
H7A H 0.5965 0.3569 0.4785 0.0583 Uiso 1.0 2 calc R
H8B H 0.7259 0.4038 0.5356 0.0583 Uiso 1.0 2 calc R
H9C H 0.7419 0.3231 0.4850 0.0583 Uiso 1.0 2 calc R
H10A H 1.0424 0.3596 0.4105 0.0606 Uiso 1.0 2 calc R
H11B H 0.9752 0.3578 0.4798 0.0606 Uiso 1.0 2 calc R
H12C H 1.0862 0.4342 0.4739 0.0606 Uiso 1.0 2 calc R
H13A H 1.0982 0.5440 0.3818 0.0666 Uiso 1.0 2 calc R
H14B H 0.9982 0.5515 0.3141 0.0666 Uiso 1.0 2 calc R
H15C H 1.0574 0.4696 0.3180 0.0666 Uiso 1.0 2 calc R
H16A H 1.0433 0.3001 0.2870 0.0483 Uiso 1.0 2 calc R
H17B H 1.0185 0.2042 0.2778 0.0483 Uiso 1.0 2 calc R
H18A H 1.0074 0.2200 0.1680 0.0477 Uiso 1.0 2 calc R
H19B H 0.9292 0.2964 0.1811 0.0477 Uiso 1.0 2 calc R
H20A H 0.7372 0.2556 0.0780 0.0398 Uiso 1.0 2 calc R
H21B H 0.7774 0.1718 0.0447 0.0398 Uiso 1.0 2 calc R
H22A H 0.5395 0.1084 0.0408 0.0394 Uiso 1.0 2 calc R
H23B H 0.5522 0.1754 -0.0059 0.0394 Uiso 1.0 2 calc R
H24A H 0.3656 0.1978 0.0528 0.0343 Uiso 1.0 2 calc R
H25B H 0.4919 0.2693 0.0888 0.0343 Uiso 1.0 2 calc R
H26A H 0.2547 0.2547 0.1638 0.0357 Uiso 1.0 2 calc R
H27B H 0.2507 0.2021 0.2230 0.0357 Uiso 1.0 2 calc R
H28A H 0.3210 0.3346 0.2806 0.0413 Uiso 1.0 2 calc R
H29B H 0.4338 0.3517 0.2301 0.0413 Uiso 1.0 2 calc R
H30 H 0.7575 0.0401 0.0484 0.0482 Uiso 1.0 2 calc R
H31 H 0.7922 -0.0929 0.0444 0.0586 Uiso 1.0 2 calc R
H32 H 0.8479 -0.1383 0.1463 0.0553 Uiso 1.0 2 calc R
H33 H 0.8666 -0.0526 0.2518 0.0460 Uiso 1.0 2 calc R
H34 H 0.8282 0.0790 0.2568 0.0376 Uiso 1.0 2 calc R
H35 H 0.1788 0.0920 0.0889 0.0402 Uiso 1.0 2 calc R
H36 H 0.0810 -0.0447 0.0587 0.0508 Uiso 1.0 2 calc R
H37 H 0.2049 -0.1409 0.0927 0.0553 Uiso 1.0 2 calc R
H38 H 0.4253 -0.1014 0.1597 0.0538 Uiso 1.0 2 calc R
H39 H 0.5258 0.0347 0.1906 0.0405 Uiso 1.0 2 calc R
H40A H 0.0918 -0.5403 0.2122 0.0589 Uiso 1.0 2 calc R
H41B H 0.2030 -0.5915 0.1812 0.0589 Uiso 1.0 2 calc R
H42C H 0.0430 -0.6086 0.1441 0.0589 Uiso 1.0 2 calc R
H43A H -0.0909 -0.3996 0.1292 0.0583 Uiso 1.0 2 calc R
H44B H -0.1098 -0.4915 0.1381 0.0583 Uiso 1.0 2 calc R
H45C H -0.1416 -0.4707 0.0632 0.0583 Uiso 1.0 2 calc R
H46A H 0.1668 -0.3246 -0.0008 0.0654 Uiso 1.0 2 calc R
H47B H 0.0468 -0.3156 0.0471 0.0654 Uiso 1.0 2 calc R
H48C H 0.0187 -0.3843 -0.0211 0.0654 Uiso 1.0 2 calc R
H49A H 0.3867 -0.3468 0.0163 0.0676 Uiso 1.0 2 calc R
H50B H 0.3823 -0.4366 -0.0247 0.0676 Uiso 1.0 2 calc R
H51C H 0.4872 -0.4029 0.0462 0.0676 Uiso 1.0 2 calc R
H52A H 0.4330 -0.5644 0.0788 0.0703 Uiso 1.0 2 calc R
H53B H 0.3894 -0.5669 0.1533 0.0703 Uiso 1.0 2 calc R
H54C H 0.4973 -0.4919 0.1421 0.0703 Uiso 1.0 2 calc R
H55A H 0.5632 -0.3437 0.2493 0.0395 Uiso 1.0 2 calc R
H56B H 0.6621 -0.3170 0.1954 0.0395 Uiso 1.0 2 calc R
H57A H 0.7286 -0.1880 0.2593 0.0419 Uiso 1.0 2 calc R
H58B H 0.7386 -0.2449 0.3149 0.0419 Uiso 1.0 2 calc R
H59A H 0.4924 -0.2747 0.3918 0.0360 Uiso 1.0 2 calc R
H60B H 0.6267 -0.2104 0.4312 0.0360 Uiso 1.0 2 calc R
H61A H 0.4489 -0.1890 0.4960 0.0406 Uiso 1.0 2 calc R
H62B H 0.4680 -0.1148 0.4573 0.0406 Uiso 1.0 2 calc R
H63A H 0.2253 -0.1682 0.4546 0.0375 Uiso 1.0 2 calc R
H64C H 0.2486 -0.2526 0.4129 0.0375 Uiso 1.0 2 calc R
H65A H -0.0006 -0.2161 0.3515 0.0382 Uiso 1.0 2 calc R
H66B H -0.0050 -0.1659 0.2907 0.0382 Uiso 1.0 2 calc R
H67A H -0.0654 -0.3004 0.2364 0.0427 Uiso 1.0 2 calc R
H68B H 0.0639 -0.3245 0.2820 0.0427 Uiso 1.0 2 calc R
H69 H 0.8189 -0.1063 0.4034 0.0375 Uiso 1.0 2 calc R
H70 H 0.9453 0.0244 0.4403 0.0432 Uiso 1.0 2 calc R
H71 H 0.8416 0.1349 0.4209 0.0449 Uiso 1.0 2 calc R
H72 H 0.6146 0.1148 0.3595 0.0453 Uiso 1.0 2 calc R
H73 H 0.4869 -0.0163 0.3201 0.0392 Uiso 1.0 2 calc R
H74 H 0.2777 -0.0265 0.4601 0.0386 Uiso 1.0 2 calc R
H75 H 0.2521 0.1083 0.4722 0.0507 Uiso 1.0 2 calc R
H76 H 0.1931 0.1624 0.3752 0.0521 Uiso 1.0 2 calc R
H77 H 0.1588 0.0811 0.2657 0.0481 Uiso 1.0 2 calc R
H78 H 0.1828 -0.0534 0.2529 0.0416 Uiso 1.0 2 calc R

loop_
_atom_site_aniso_label
_atom_site_aniso_U_11
_atom_site_aniso_U_22
_atom_site_aniso_U_33
_atom_site_aniso_U_12
_atom_site_aniso_U_13
_atom_site_aniso_U_23
Rh1 0.02508(15) 0.02022(15) 0.02589(16) 0.00294(11) 0.00397(11) 0.00437(12)
Rh2 0.02531(15) 0.02123(15) 0.02691(17) 0.00525(11) 0.00618(11) 0.00558(12)
Ni1 0.0189(3) 0.0224(3) 0.0250(3) 0.00192(17) 0.00421(17) 0.00406(18)
Ni2 0.0178(2) 0.0223(3) 0.0257(3) 0.00311(17) 0.00454(17) 0.00459(18)
Cl1 0.0342(5) 0.0320(5) 0.0294(5) 0.0059(4) 0.0028(4) 0.0091(4)
Cl2 0.0365(6) 0.0537(7) 0.0395(6) 0.0207(5) 0.0062(5) 0.0101(5)
Cl3 0.0321(5) 0.0355(5) 0.0317(5) 0.0017(4) 0.0026(4) 0.0122(4)
Cl4 0.0402(6) 0.0482(6) 0.0444(6) 0.0144(5) 0.0105(5) 0.0167(5)
S1 0.0276(5) 0.0248(5) 0.0303(5) 0.0070(4) -0.0020(4) 0.0035(4)
S2 0.0260(5) 0.0266(5) 0.0300(5) 0.0027(4) 0.0085(4) 0.0028(4)
S3 0.0254(5) 0.0257(5) 0.0312(5) 0.0048(4) 0.0095(4) 0.0066(4)
S4 0.0235(5) 0.0263(5) 0.0293(5) 0.0071(4) -0.0000(4) 0.0018(4)
P1 0.0196(5) 0.0316(5) 0.0260(5) 0.0042(4) 0.0056(4) 0.0067(4)
P2 0.0180(4) 0.0247(5) 0.0293(5) 0.0028(4) 0.0040(4) 0.0046(4)
P3 0.0177(4) 0.0257(5) 0.0323(5) 0.0026(4) 0.0023(4) 0.0050(4)
P4 0.0184(5) 0.0305(5) 0.0255(5) 0.0031(4) 0.0037(4) 0.0043(4)
O1 0.088(4) 0.076(3) 0.120(4) 0.026(3) 0.045(3) 0.042(3)
O2 0.084(4) 0.064(3) 0.158(5) 0.014(3) 0.066(4) 0.031(3)
C1 0.045(3) 0.026(2) 0.033(3) 0.0034(17) 0.0024(18) 0.0049(16)
C2 0.041(3) 0.031(2) 0.028(2) 0.0127(17) 0.0021(17) 0.0010(16)
C3 0.047(3) 0.030(2) 0.0209(19) 0.0006(17) 0.0030(17) 0.0018(16)
C4 0.037(3) 0.031(2) 0.033(3) 0.0073(17) -0.0130(17) -0.0045(17)
C5 0.034(3) 0.035(3) 0.036(3) -0.0056(17) 0.0046(17) -0.0029(18)
C6 0.073(4) 0.031(3) 0.044(3) 0.012(3) 0.002(3) 0.010(2)
C7 0.051(3) 0.053(3) 0.047(3) 0.022(3) 0.011(3) 0.005(3)
C8 0.063(3) 0.045(3) 0.036(3) 0.001(3) 0.006(3) 0.012(2)
C9 0.052(3) 0.044(3) 0.045(3) 0.013(2) -0.020(2) -0.006(2)
C10 0.047(3) 0.052(3) 0.062(4) -0.011(3) 0.012(3) 0.008(3)
C11 0.025(2) 0.044(3) 0.046(3) 0.0083(17) 0.0015(17) -0.005(2)
C12 0.027(2) 0.044(3) 0.047(3) 0.0003(17) 0.0077(18) 0.010(2)
C13 0.032(2) 0.038(3) 0.034(3) 0.0077(17) 0.0130(17) 0.0107(18)
C14 0.033(2) 0.040(3) 0.028(2) 0.0083(17) 0.0056(16) 0.0120(17)
C15 0.0224(17) 0.0300(19) 0.034(2) 0.0025(15) 0.0022(15) 0.0107(16)
C16 0.0206(17) 0.032(2) 0.036(2) 0.0037(15) 0.0039(15) 0.0033(17)
C17 0.0260(19) 0.033(2) 0.044(3) 0.0089(16) 0.0072(17) 0.0023(18)
C18 0.0239(18) 0.033(2) 0.032(2) 0.0090(15) 0.0086(15) 0.0076(16)
C19 0.047(3) 0.044(3) 0.032(3) 0.018(2) 0.0052(19) 0.0077(19)
C20 0.056(3) 0.043(3) 0.046(3) 0.019(3) 0.007(3) -0.003(3)
C21 0.047(3) 0.034(3) 0.059(3) 0.014(2) 0.015(3) 0.004(3)
C22 0.041(3) 0.039(3) 0.041(3) 0.0105(18) 0.0107(19) 0.016(2)
C23 0.0276(19) 0.037(3) 0.031(2) 0.0070(16) 0.0063(16) 0.0077(17)
C24 0.0251(18) 0.0249(18) 0.0274(19) 0.0019(14) 0.0075(15) 0.0026(15)
C25 0.030(2) 0.037(3) 0.029(2) -0.0031(16) -0.0001(16) 0.0040(17)
C26 0.044(3) 0.041(3) 0.035(3) -0.0134(19) 0.0028(19) 0.0066(19)
C27 0.065(4) 0.033(3) 0.037(3) -0.010(2) 0.020(3) 0.0032(19)
C28 0.065(3) 0.031(3) 0.048(3) 0.012(2) 0.024(3) 0.018(2)
C29 0.032(2) 0.033(2) 0.041(3) 0.0085(16) 0.0126(17) 0.0124(18)
C30 0.046(3) 0.0216(19) 0.038(3) 0.0065(17) 0.0084(18) 0.0045(16)
C31 0.036(2) 0.027(2) 0.035(3) 0.0015(16) 0.0050(17) -0.0025(17)
C32 0.046(3) 0.030(2) 0.028(2) 0.0095(18) -0.0008(17) 0.0007(16)
C33 0.046(3) 0.030(2) 0.031(3) -0.0031(18) 0.0138(18) 0.0006(17)
C34 0.043(3) 0.030(2) 0.034(3) 0.0145(18) 0.0080(18) 0.0013(17)
C35 0.070(4) 0.031(3) 0.047(3) 0.007(3) 0.014(3) 0.011(2)
C36 0.038(3) 0.046(3) 0.055(3) 0.006(2) -0.001(2) -0.005(3)
C37 0.079(4) 0.046(3) 0.038(3) 0.016(3) -0.003(3) 0.013(3)
C38 0.069(4) 0.056(3) 0.041(3) -0.005(3) 0.026(3) 0.002(3)
C39 0.057(3) 0.050(3) 0.074(4) 0.031(3) 0.013(3) 0.003(3)
C40 0.0236(18) 0.032(2) 0.044(3) 0.0083(15) 0.0062(16) 0.0073(18)
C41 0.0219(18) 0.033(2) 0.049(3) 0.0059(15) 0.0084(17) 0.0041(18)
C42 0.0218(17) 0.030(2) 0.038(3) 0.0021(15) -0.0010(15) 0.0120(17)
C43 0.034(2) 0.037(3) 0.032(2) 0.0024(17) 0.0030(16) 0.0153(18)
C44 0.030(2) 0.033(2) 0.031(2) 0.0015(16) 0.0047(16) 0.0110(17)
C45 0.0176(17) 0.042(3) 0.034(2) 0.0002(15) 0.0065(15) 0.0039(18)
C46 0.0221(18) 0.033(2) 0.048(3) -0.0008(16) 0.0050(17) 0.0019(18)
C47 0.0227(17) 0.0304(19) 0.0264(19) 0.0011(14) 0.0071(14) 0.0067(15)
C48 0.0250(19) 0.035(2) 0.031(2) -0.0023(16) -0.0009(15) 0.0080(17)
C49 0.031(2) 0.041(3) 0.030(2) -0.0105(17) -0.0019(16) 0.0096(18)
C50 0.047(3) 0.030(2) 0.031(3) -0.0065(18) 0.0120(18) 0.0034(17)
C51 0.043(3) 0.031(2) 0.045(3) 0.0051(18) 0.018(2) 0.0175(19)
C52 0.0287(19) 0.033(2) 0.038(3) 0.0050(16) 0.0074(16) 0.0092(17)
C53 0.0205(17) 0.0297(19) 0.032(2) 0.0027(14) 0.0049(15) 0.0057(16)
C54 0.033(2) 0.033(2) 0.028(2) 0.0073(16) 0.0037(16) 0.0019(17)
C55 0.040(3) 0.040(3) 0.041(3) 0.0039(19) 0.0058(19) -0.004(2)
C56 0.037(3) 0.034(3) 0.059(3) 0.0075(18) 0.003(2) 0.009(2)
C57 0.038(3) 0.039(3) 0.049(3) 0.0117(18) 0.0114(19) 0.018(2)
C58 0.029(2) 0.044(3) 0.034(3) 0.0091(17) 0.0086(16) 0.0092(18)

loop_
_atom_type_symbol
_atom_type_description
_atom_type_scat_dispersion_real
_atom_type_scat_dispersion_imag
_atom_type_scat_source
C C 0.0033 0.0016
;
International Tables for Crystallography
(1992, Vol. C, Tables 4.2.6.8 and 6.1.1.4)
;
H H 0.0000 0.0000
;
International Tables for Crystallography
(1992, Vol. C, Table 6.1.1.4)
;
Cl Cl 0.1484 0.1585
;
International Tables for Crystallography
(1992, Vol. C, Tables 4.2.6.8 and 6.1.1.4)
;
Ni Ni 0.3393 1.1124
;
International Tables for Crystallography
(1992, Vol. C, Tables 4.2.6.8 and 6.1.1.4)
;
P P 0.1023 0.0942
;
International Tables for Crystallography
(1992, Vol. C, Tables 4.2.6.8 and 6.1.1.4)
;
Rh Rh -1.1178 0.9187
;
International Tables for Crystallography
(1992, Vol. C, Tables 4.2.6.8 and 6.1.1.4)
;
S S 0.1246 0.1234
;
International Tables for Crystallography
(1992, Vol. C, Tables 4.2.6.8 and 6.1.1.4)
;
O O 0.0106 0.0060
;
International Tables for Crystallography
(1992, Vol. C, Tables 4.2.6.8 and 6.1.1.4)
;

loop_
_geom_angle_atom_site_label_1
_geom_angle_atom_site_label_2
_geom_angle_atom_site_label_3
_geom_angle
_geom_angle_publ_flag
Cl1 Rh1 S1 95.14(4) yes
Cl1 Rh1 S2 91.74(4) yes
Cl1 Rh1 C1 93.03(12) yes
Cl1 Rh1 C2 119.02(12) yes
Cl1 Rh1 C3 157.08(12) yes
Cl1 Rh1 C4 136.46(12) yes
Cl1 Rh1 C5 100.89(13) yes
S1 Rh1 S2 76.64(5) yes
S1 Rh1 C1 153.83(12) yes
S1 Rh1 C2 145.69(12) yes
S1 Rh1 C3 107.19(12) yes
S1 Rh1 C4 92.79(12) yes
S1 Rh1 C5 115.29(13) yes
S2 Rh1 C1 127.95(12) yes
S2 Rh1 C2 97.86(11) yes
S2 Rh1 C3 98.26(12) yes
S2 Rh1 C4 131.69(12) yes
S2 Rh1 C5 161.38(13) yes
C1 Rh1 C2 37.30(16) yes
C1 Rh1 C3 64.58(16) yes
C1 Rh1 C4 64.71(16) yes
C1 Rh1 C5 38.58(17) yes
C2 Rh1 C3 39.29(17) yes
C2 Rh1 C4 65.33(16) yes
C2 Rh1 C5 64.07(16) yes
C3 Rh1 C4 39.64(17) yes
C3 Rh1 C5 65.20(17) yes
C4 Rh1 C5 38.54(17) yes
Cl3 Rh2 S3 90.60(4) yes
Cl3 Rh2 S4 92.40(4) yes
Cl3 Rh2 C30 93.98(12) yes
Cl3 Rh2 C31 118.74(12) yes
Cl3 Rh2 C32 156.86(12) yes
Cl3 Rh2 C33 140.09(13) yes
Cl3 Rh2 C34 103.45(13) yes
S3 Rh2 S4 77.36(5) yes
S3 Rh2 C30 151.09(12) yes
S3 Rh2 C31 150.60(12) yes
S3 Rh2 C32 112.25(12) yes
S3 Rh2 C33 94.93(11) yes
S3 Rh2 C34 112.56(12) yes
S4 Rh2 C30 130.81(12) yes
S4 Rh2 C31 98.19(12) yes
S4 Rh2 C32 96.10(13) yes
S4 Rh2 C33 127.38(13) yes
S4 Rh2 C34 160.89(12) yes
C30 Rh2 C31 38.09(16) yes
C30 Rh2 C32 64.32(16) yes
C30 Rh2 C33 64.01(16) yes
C30 Rh2 C34 38.72(17) yes
C31 Rh2 C32 38.69(17) yes
C31 Rh2 C33 64.38(16) yes
C31 Rh2 C34 64.93(16) yes
C32 Rh2 C33 38.66(17) yes
C32 Rh2 C34 65.25(17) yes
C33 Rh2 C34 38.63(17) yes
S1 Ni1 S2 85.70(5) yes
S1 Ni1 P1 89.96(6) yes
S1 Ni1 P2 175.81(5) yes
S2 Ni1 P1 166.72(5) yes
S2 Ni1 P2 90.34(5) yes
P1 Ni1 P2 93.60(6) yes
S3 Ni2 S4 85.59(5) yes
S3 Ni2 P3 90.46(5) yes
S3 Ni2 P4 171.62(5) yes
S4 Ni2 P3 168.48(5) yes
S4 Ni2 P4 89.06(5) yes
P3 Ni2 P4 93.55(5) yes
Rh1 S1 Ni1 83.90(4) yes
Rh1 S1 C11 115.54(16) yes
Ni1 S1 C11 106.63(14) yes
Rh1 S2 Ni1 82.98(5) yes
Rh1 S2 C17 109.17(14) yes
Ni1 S2 C17 100.11(14) yes
Rh2 S3 Ni2 87.16(5) yes
Rh2 S3 C40 107.67(13) yes
Ni2 S3 C40 101.94(14) yes
Rh2 S4 Ni2 87.37(5) yes
Rh2 S4 C46 108.51(14) yes
Ni2 S4 C46 101.34(12) yes
Ni1 P1 C12 103.94(15) yes
Ni1 P1 C13 116.55(15) yes
Ni1 P1 C18 115.15(14) yes
C12 P1 C13 102.9(2) yes
C12 P1 C18 108.32(19) yes
C13 P1 C18 108.80(19) yes
Ni1 P2 C15 114.43(12) yes
Ni1 P2 C16 107.59(12) yes
Ni1 P2 C24 117.44(13) yes
C15 P2 C16 105.98(19) yes
C15 P2 C24 104.34(17) yes
C16 P2 C24 106.26(17) yes
Ni2 P3 C41 107.18(13) yes
Ni2 P3 C42 109.91(12) yes
Ni2 P3 C47 123.60(14) yes
C41 P3 C42 107.6(2) yes
C41 P3 C47 102.99(18) yes
C42 P3 C47 104.53(17) yes
Ni2 P4 C44 113.22(15) yes
Ni2 P4 C45 108.06(13) yes
Ni2 P4 C53 116.90(14) yes
C44 P4 C45 105.30(19) yes
C44 P4 C53 109.89(18) yes
C45 P4 C53 102.22(18) yes
Rh1 C1 C2 70.6(3) yes
Rh1 C1 C5 69.4(3) yes
Rh1 C1 C6 127.9(3) yes
C2 C1 C5 108.3(4) yes
C2 C1 C6 126.2(5) yes
C5 C1 C6 125.4(4) yes
Rh1 C2 C1 72.1(3) yes
Rh1 C2 C3 68.9(3) yes
Rh1 C2 C7 127.3(3) yes
C1 C2 C3 108.7(4) yes
C1 C2 C7 125.0(4) yes
C3 C2 C7 126.2(4) yes
Rh1 C3 C2 71.8(3) yes
Rh1 C3 C4 71.1(3) yes
Rh1 C3 C8 126.4(3) yes
C2 C3 C4 107.2(4) yes
C2 C3 C8 127.1(4) yes
C4 C3 C8 125.4(4) yes
Rh1 C4 C3 69.2(2) yes
Rh1 C4 C5 70.7(3) yes
Rh1 C4 C9 126.4(3) yes
C3 C4 C5 106.8(4) yes
C3 C4 C9 125.9(4) yes
C5 C4 C9 127.3(4) yes
Rh1 C5 C1 72.0(2) yes
Rh1 C5 C4 70.7(3) yes
Rh1 C5 C10 127.5(3) yes
C1 C5 C4 108.9(4) yes
C1 C5 C10 124.7(5) yes
C4 C5 C10 126.2(4) yes
S1 C11 C12 112.6(3) yes
P1 C12 C11 110.7(3) yes
P1 C13 C14 116.1(3) yes
C13 C14 C15 112.3(3) yes
P2 C15 C14 112.9(3) yes
P2 C16 C17 109.0(3) yes
S2 C17 C16 109.8(3) yes
P1 C18 C19 123.0(4) yes
P1 C18 C23 118.0(3) yes
C19 C18 C23 118.9(4) yes
C18 C19 C20 119.9(5) yes
C19 C20 C21 120.1(5) yes
C20 C21 C22 120.3(5) yes
C21 C22 C23 120.1(5) yes
C18 C23 C22 120.7(4) yes
P2 C24 C25 120.7(3) yes
P2 C24 C29 120.0(3) yes
C25 C24 C29 119.3(4) yes
C24 C25 C26 119.5(4) yes
C25 C26 C27 120.7(4) yes
C26 C27 C28 119.9(4) yes
C27 C28 C29 120.2(5) yes
C24 C29 C28 120.3(4) yes
Rh2 C30 C31 70.1(2) yes
Rh2 C30 C34 69.3(2) yes
Rh2 C30 C35 127.3(3) yes
C31 C30 C34 108.3(4) yes
C31 C30 C35 127.9(4) yes
C34 C30 C35 123.8(4) yes
Rh2 C31 C30 71.8(2) yes
Rh2 C31 C32 69.6(2) yes
Rh2 C31 C36 125.9(3) yes
C30 C31 C32 108.0(4) yes
C30 C31 C36 126.3(4) yes
C32 C31 C36 125.6(4) yes
Rh2 C32 C31 71.7(3) yes
Rh2 C32 C33 71.0(3) yes
Rh2 C32 C37 125.4(3) yes
C31 C32 C33 107.7(4) yes
C31 C32 C37 125.3(5) yes
C33 C32 C37 126.9(5) yes
Rh2 C33 C32 70.4(3) yes
Rh2 C33 C34 70.9(3) yes
Rh2 C33 C38 126.0(3) yes
C32 C33 C34 109.1(4) yes
C32 C33 C38 125.0(5) yes
C34 C33 C38 125.9(5) yes
Rh2 C34 C30 72.0(3) yes
Rh2 C34 C33 70.4(3) yes
Rh2 C34 C39 126.5(3) yes
C30 C34 C33 106.8(4) yes
C30 C34 C39 124.3(5) yes
C33 C34 C39 128.7(5) yes
S3 C40 C41 109.9(3) yes
P3 C41 C40 110.5(3) yes
P3 C42 C43 112.4(3) yes
C42 C43 C44 113.8(3) yes
P4 C44 C43 115.7(3) yes
P4 C45 C46 108.4(3) yes
S4 C46 C45 108.9(3) yes
P3 C47 C48 119.0(3) yes
P3 C47 C52 121.5(3) yes
C48 C47 C52 119.5(4) yes
C47 C48 C49 119.9(4) yes
C48 C49 C50 120.5(4) yes
C49 C50 C51 120.0(4) yes
C50 C51 C52 120.3(4) yes
C47 C52 C51 120.0(4) yes
P4 C53 C54 124.7(4) yes
P4 C53 C58 116.4(3) yes
C54 C53 C58 118.8(4) yes
C53 C54 C55 120.2(4) yes
C54 C55 C56 120.4(4) yes
C55 C56 C57 119.7(5) yes
C56 C57 C58 120.3(5) yes
C53 C58 C57 120.6(4) yes
C1 C6 H1A 109.460 no
C1 C6 H2B 109.461 no
C1 C6 H3C 109.463 no
H1A C6 H2B 109.482 no
H1A C6 H3C 109.479 no
H2B C6 H3C 109.483 no
C2 C7 H4A 109.473 no
C2 C7 H5B 109.474 no
C2 C7 H6C 109.470 no
H4A C7 H5B 109.471 no
H4A C7 H6C 109.474 no
H5B C7 H6C 109.466 no
C3 C8 H7A 109.464 no
C3 C8 H8B 109.480 no
C3 C8 H9C 109.463 no
H7A C8 H8B 109.469 no
H7A C8 H9C 109.475 no
H8B C8 H9C 109.478 no
C4 C9 H10A 109.466 no
C4 C9 H11B 109.468 no
C4 C9 H12C 109.469 no
H10A C9 H11B 109.482 no
H10A C9 H12C 109.479 no
H11B C9 H12C 109.463 no
C5 C10 H13A 109.476 no
C5 C10 H14B 109.469 no
C5 C10 H15C 109.471 no
H13A C10 H14B 109.473 no
H13A C10 H15C 109.471 no
H14B C10 H15C 109.468 no
S1 C11 H16A 109.064 no
S1 C11 H17B 109.060 no
C12 C11 H16A 109.067 no
C12 C11 H17B 109.071 no
H16A C11 H17B 107.820 no
P1 C12 H18A 109.511 no
P1 C12 H19B 109.508 no
C11 C12 H18A 109.513 no
C11 C12 H19B 109.514 no
H18A C12 H19B 108.073 no
P1 C13 H20A 108.257 no
P1 C13 H21B 108.254 no
C14 C13 H20A 108.254 no
C14 C13 H21B 108.262 no
H20A C13 H21B 107.384 no
C13 C14 H22A 109.141 no
C13 C14 H23B 109.138 no
C15 C14 H22A 109.146 no
C15 C14 H23B 109.144 no
H22A C14 H23B 107.862 no
P2 C15 H24A 109.014 no
P2 C15 H25B 109.006 no
C14 C15 H24A 109.012 no
C14 C15 H25B 109.016 no
H24A C15 H25B 107.799 no
P2 C16 H26A 109.895 no
P2 C16 H27B 109.897 no
C17 C16 H26A 109.887 no
C17 C16 H27B 109.900 no
H26A C16 H27B 108.300 no
S2 C17 H28A 109.716 no
S2 C17 H29B 109.716 no
C16 C17 H28A 109.712 no
C16 C17 H29B 109.722 no
H28A C17 H29B 108.195 no
C18 C19 H30 120.040 no
C20 C19 H30 120.046 no
C19 C20 H31 119.968 no
C21 C20 H31 119.966 no
C20 C21 H32 119.860 no
C22 C21 H32 119.858 no
C21 C22 H33 119.929 no
C23 C22 H33 119.934 no
C18 C23 H34 119.665 no
C22 C23 H34 119.661 no
C24 C25 H35 120.224 no
C26 C25 H35 120.235 no
C25 C26 H36 119.641 no
C27 C26 H36 119.641 no
C26 C27 H37 120.029 no
C28 C27 H37 120.024 no
C27 C28 H38 119.898 no
C29 C28 H38 119.896 no
C24 C29 H39 119.855 no
C28 C29 H39 119.870 no
C30 C35 H40A 109.471 no
C30 C35 H41B 109.479 no
C30 C35 H42C 109.473 no
H40A C35 H41B 109.463 no
H40A C35 H42C 109.474 no
H41B C35 H42C 109.467 no
C31 C36 H43A 109.468 no
C31 C36 H44B 109.472 no
C31 C36 H45C 109.471 no
H43A C36 H44B 109.480 no
H43A C36 H45C 109.467 no
H44B C36 H45C 109.470 no
C32 C37 H46A 109.472 no
C32 C37 H47B 109.466 no
C32 C37 H48C 109.461 no
H46A C37 H47B 109.477 no
H46A C37 H48C 109.480 no
H47B C37 H48C 109.471 no
C33 C38 H49A 109.477 no
C33 C38 H50B 109.471 no
C33 C38 H51C 109.467 no
H49A C38 H50B 109.470 no
H49A C38 H51C 109.471 no
H50B C38 H51C 109.472 no
C34 C39 H52A 109.466 no
C34 C39 H53B 109.471 no
C34 C39 H54C 109.462 no
H52A C39 H53B 109.478 no
H52A C39 H54C 109.470 no
H53B C39 H54C 109.479 no
S3 C40 H55A 109.691 no
S3 C40 H56B 109.694 no
C41 C40 H55A 109.689 no
C41 C40 H56B 109.690 no
H55A C40 H56B 108.184 no
P3 C41 H57A 109.556 no
P3 C41 H58B 109.554 no
C40 C41 H57A 109.549 no
C40 C41 H58B 109.554 no
H57A C41 H58B 108.105 no
P3 C42 H59A 109.116 no
P3 C42 H60B 109.125 no
C43 C42 H59A 109.121 no
C43 C42 H60B 109.117 no
H59A C42 H60B 107.846 no
C42 C43 H61A 108.803 no
C42 C43 H62B 108.801 no
C44 C43 H61A 108.800 no
C44 C43 H62B 108.803 no
H61A C43 H62B 107.676 no
P4 C44 H63A 108.358 no
P4 C44 H64C 108.357 no
C43 C44 H63A 108.349 no
C43 C44 H64C 108.346 no
H63A C44 H64C 107.436 no
P4 C45 H65A 110.020 no
P4 C45 H66B 110.017 no
C46 C45 H65A 110.017 no
C46 C45 H66B 110.023 no
H65A C45 H66B 108.378 no
S4 C46 H67A 109.898 no
S4 C46 H68B 109.901 no
C45 C46 H67A 109.899 no
C45 C46 H68B 109.909 no
H67A C46 H68B 108.307 no
C47 C48 H69 120.062 no
C49 C48 H69 120.067 no
C48 C49 H70 119.759 no
C50 C49 H70 119.761 no
C49 C50 H71 120.025 no
C51 C50 H71 120.023 no
C50 C51 H72 119.873 no
C52 C51 H72 119.873 no
C47 C52 H73 120.012 no
C51 C52 H73 120.025 no
C53 C54 H74 119.901 no
C55 C54 H74 119.902 no
C54 C55 H75 119.808 no
C56 C55 H75 119.803 no
C55 C56 H76 120.142 no
C57 C56 H76 120.135 no
C56 C57 H77 119.862 no
C58 C57 H77 119.873 no
C53 C58 H78 119.712 no
C57 C58 H78 119.710 no

loop_
_geom_bond_atom_site_label_1
_geom_bond_atom_site_label_2
_geom_bond_distance
_geom_bond_publ_flag
Rh1 Cl1 2.4307(16) yes
Rh1 S1 2.3945(14) yes
Rh1 S2 2.4214(12) yes
Rh1 C1 2.189(4) yes
Rh1 C2 2.169(4) yes
Rh1 C3 2.130(4) yes
Rh1 C4 2.155(4) yes
Rh1 C5 2.155(4) yes
Rh2 Cl3 2.4152(15) yes
Rh2 S3 2.3917(12) yes
Rh2 S4 2.3873(13) yes
Rh2 C30 2.198(4) yes
Rh2 C31 2.174(4) yes
Rh2 C32 2.148(4) yes
Rh2 C33 2.155(5) yes
Rh2 C34 2.162(5) yes
Ni1 S1 2.1886(12) yes
Ni1 S2 2.2022(12) yes
Ni1 P1 2.1380(13) yes
Ni1 P2 2.1396(12) yes
Ni2 S3 2.2003(13) yes
Ni2 S4 2.1959(12) yes
Ni2 P3 2.1533(12) yes
Ni2 P4 2.1497(13) yes
S1 C11 1.817(5) yes
S2 C17 1.842(5) yes
S3 C40 1.833(5) yes
S4 C46 1.831(5) yes
P1 C12 1.834(4) yes
P1 C13 1.824(5) yes
P1 C18 1.807(5) yes
P2 C15 1.819(5) yes
P2 C16 1.837(4) yes
P2 C24 1.815(4) yes
P3 C41 1.832(5) yes
P3 C42 1.816(5) yes
P3 C47 1.815(4) yes
P4 C44 1.822(5) yes
P4 C45 1.840(4) yes
P4 C53 1.813(4) yes
C1 C2 1.394(6) yes
C1 C5 1.436(7) yes
C1 C6 1.502(7) yes
C2 C3 1.446(7) yes
C2 C7 1.489(7) yes
C3 C4 1.453(7) yes
C3 C8 1.490(7) yes
C4 C5 1.422(7) yes
C4 C9 1.481(7) yes
C5 C10 1.498(7) yes
C11 C12 1.512(7) yes
C13 C14 1.526(5) yes
C14 C15 1.542(6) yes
C16 C17 1.521(5) yes
C18 C19 1.391(6) yes
C18 C23 1.393(6) yes
C19 C20 1.389(7) yes
C20 C21 1.384(8) yes
C21 C22 1.367(7) yes
C22 C23 1.379(7) yes
C24 C25 1.395(5) yes
C24 C29 1.389(6) yes
C25 C26 1.389(6) yes
C26 C27 1.376(7) yes
C27 C28 1.374(7) yes
C28 C29 1.388(6) yes
C30 C31 1.427(7) yes
C30 C34 1.446(7) yes
C30 C35 1.496(7) yes
C31 C32 1.432(7) yes
C31 C36 1.487(7) yes
C32 C33 1.424(7) yes
C32 C37 1.487(7) yes
C33 C34 1.428(7) yes
C33 C38 1.497(7) yes
C34 C39 1.500(7) yes
C40 C41 1.525(5) yes
C42 C43 1.543(6) yes
C43 C44 1.541(6) yes
C45 C46 1.518(6) yes
C47 C48 1.411(5) yes
C47 C52 1.392(6) yes
C48 C49 1.389(6) yes
C49 C50 1.389(7) yes
C50 C51 1.387(6) yes
C51 C52 1.403(6) yes
C53 C54 1.392(5) yes
C53 C58 1.398(6) yes
C54 C55 1.384(6) yes
C55 C56 1.384(7) yes
C56 C57 1.383(6) yes
C57 C58 1.376(7) yes
C6 H1A 0.980 no
C6 H2B 0.980 no
C6 H3C 0.980 no
C7 H4A 0.980 no
C7 H5B 0.980 no
C7 H6C 0.980 no
C8 H7A 0.980 no
C8 H8B 0.980 no
C8 H9C 0.980 no
C9 H10A 0.980 no
C9 H11B 0.980 no
C9 H12C 0.980 no
C10 H13A 0.980 no
C10 H14B 0.980 no
C10 H15C 0.980 no
C11 H16A 0.990 no
C11 H17B 0.990 no
C12 H18A 0.990 no
C12 H19B 0.990 no
C13 H20A 0.990 no
C13 H21B 0.990 no
C14 H22A 0.990 no
C14 H23B 0.990 no
C15 H24A 0.990 no
C15 H25B 0.990 no
C16 H26A 0.990 no
C16 H27B 0.990 no
C17 H28A 0.990 no
C17 H29B 0.990 no
C19 H30 0.950 no
C20 H31 0.950 no
C21 H32 0.950 no
C22 H33 0.950 no
C23 H34 0.950 no
C25 H35 0.950 no
C26 H36 0.950 no
C27 H37 0.950 no
C28 H38 0.950 no
C29 H39 0.950 no
C35 H40A 0.980 no
C35 H41B 0.980 no
C35 H42C 0.980 no
C36 H43A 0.980 no
C36 H44B 0.980 no
C36 H45C 0.980 no
C37 H46A 0.980 no
C37 H47B 0.980 no
C37 H48C 0.980 no
C38 H49A 0.980 no
C38 H50B 0.980 no
C38 H51C 0.980 no
C39 H52A 0.980 no
C39 H53B 0.980 no
C39 H54C 0.980 no
C40 H55A 0.990 no
C40 H56B 0.990 no
C41 H57A 0.990 no
C41 H58B 0.990 no
C42 H59A 0.990 no
C42 H60B 0.990 no
C43 H61A 0.990 no
C43 H62B 0.990 no
C44 H63A 0.990 no
C44 H64C 0.990 no
C45 H65A 0.990 no
C45 H66B 0.990 no
C46 H67A 0.990 no
C46 H68B 0.990 no
C48 H69 0.950 no
C49 H70 0.950 no
C50 H71 0.950 no
C51 H72 0.950 no
C52 H73 0.950 no
C54 H74 0.950 no
C55 H75 0.950 no
C56 H76 0.950 no
C57 H77 0.950 no
C58 H78 0.950 no

loop_
_geom_contact_atom_site_label_1
_geom_contact_atom_site_label_2
_geom_contact_distance
_geom_contact_publ_flag
_geom_contact_site_symmetry_2
Ni1 Cl1 3.1235(18) no .
Ni1 C29 3.573(4) no .
Ni2 Cl3 3.2379(19) no .
Cl1 C6 3.503(5) no .
Cl1 C12 3.521(5) no .
Cl1 C17 3.500(5) no .
Cl3 C35 3.507(4) no .
Cl3 C40 3.397(5) no .
Cl3 C46 3.507(5) no .
S1 C9 3.377(4) no .
S3 C38 3.447(5) no .
S4 C37 3.541(5) no .
P1 C15 3.355(4) no .
P2 C13 3.353(5) no .
P3 C44 3.378(5) no .
P4 C42 3.370(5) no .
C6 C7 3.135(8) no .
C6 C10 3.160(8) no .
C7 C8 3.224(8) no .
C8 C9 3.186(8) no .
C9 C10 3.204(8) no .
C11 C18 3.559(6) no .
C11 C23 3.543(6) no .
C12 C23 3.523(7) no .
C13 C19 3.203(7) no .
C14 C24 3.364(6) no .
C15 C25 3.368(6) no .
C16 C25 3.337(6) no .
C18 C21 2.776(7) no .
C18 C29 3.478(6) no .
C19 C22 2.770(7) no .
C20 C23 2.758(6) no .
C24 C27 2.780(6) no .
C25 C28 2.771(7) no .
C26 C29 2.759(6) no .
C35 C36 3.226(8) no .
C35 C39 3.123(8) no .
C36 C37 3.157(8) no .
C37 C38 3.177(8) no .
C38 C39 3.245(8) no .
C41 C48 3.231(6) no .
C42 C48 3.353(6) no .
C43 C47 3.359(6) no .
C44 C54 3.276(6) no .
C45 C58 3.346(6) no .
C47 C50 2.797(6) no .
C48 C51 2.787(7) no .
C49 C52 2.788(6) no .
C52 C53 3.422(6) no .
C53 C56 2.785(6) no .
C54 C57 2.770(7) no .
C55 C58 2.763(6) no .
Cl2 O1 3.147(6) no .
Cl2 C37 3.366(6) no 2_655
Cl3 C10 3.474(6) no 1_445
Cl4 O2 3.158(6) no .
Cl4 C45 3.559(5) no .
O1 Cl2 3.147(6) no .
O1 C36 3.593(8) no 2_655
O1 C38 3.514(7) no 2_755
O2 Cl4 3.158(6) no .
O2 C7 3.568(7) no 2_556
O2 C9 3.376(7) no 2_656
C4 C9 3.566(6) no 2_766
C6 C40 3.463(7) no 1_565
C7 O2 3.568(7) no 2_556
C9 O2 3.376(7) no 2_656
C9 C4 3.566(6) no 2_766
C10 Cl3 3.474(6) no 1_665
C20 C26 3.574(7) no 1_655
C22 C57 3.581(6) no 1_655
C26 C20 3.574(7) no 1_455
C36 O1 3.593(8) no 2_655
C37 Cl2 3.366(6) no 2_655
C38 O1 3.514(7) no 2_755
C40 C6 3.463(7) no 1_545
C41 C45 3.534(6) no 1_655
C45 Cl4 3.559(5) no .
C45 C41 3.534(6) no 1_455
C49 C54 3.547(6) no 2_656
C54 C49 3.547(6) no 2_656
C57 C22 3.581(6) no 1_455
Rh1 H1A 3.3541 no .
Rh1 H6C 3.3066 no .
Rh1 H7A 3.4596 no .
Rh1 H9C 3.3829 no .
Rh1 H10A 3.2703 no .
Rh1 H15C 3.3075 no .
Rh1 H16A 3.5659 no .
Rh1 H29B 3.2904 no .
Rh2 H40A 3.3402 no .
Rh2 H43A 3.2645 no .
Rh2 H46A 3.5665 no .
Rh2 H47B 3.2824 no .
Rh2 H49A 3.4251 no .
Rh2 H51C 3.4566 no .
Rh2 H54C 3.3020 no .
Rh2 H55A 3.2192 no .
Rh2 H68B 3.2638 no .
Ni1 H19B 3.3918 no .
Ni1 H20A 3.5813 no .
Ni1 H25B 3.4476 no .
Ni1 H29B 3.2793 no .
Ni1 H34 3.2327 no .
Ni1 H39 3.0373 no .
Ni2 H55A 3.3582 no .
Ni2 H59A 3.3079 no .
Ni2 H64C 3.4925 no .
Ni2 H68B 3.2866 no .
Ni2 H73 3.2999 no .
Ni2 H78 3.2818 no .
Cl1 H1A 3.0940 no .
Cl1 H2B 3.5161 no .
Cl1 H19B 2.8532 no .
Cl1 H20A 3.2093 no .
Cl1 H25B 3.2099 no .
Cl1 H29B 2.7834 no .
Cl3 H40A 3.0443 no .
Cl3 H41B 3.5739 no .
Cl3 H55A 2.6747 no .
Cl3 H59A 2.9309 no .
Cl3 H64C 3.3976 no .
Cl3 H68B 2.7831 no .
S1 H10A 2.8580 no .
S1 H11B 3.4964 no .
S1 H19B 3.1293 no .
S1 H34 3.0229 no .
S2 H6C 3.3778 no .
S2 H7A 3.2910 no .
S2 H27B 3.0097 no .
S3 H49A 3.1990 no .
S3 H51C 3.2534 no .
S3 H57A 3.0275 no .
S4 H43A 3.0205 no .
S4 H47B 2.9136 no .
S4 H66B 2.9772 no .
S4 H78 3.5196 no .
P1 H17B 3.1061 no .
P1 H22A 2.9802 no .
P1 H25B 3.5591 no .
P1 H30 2.9352 no .
P1 H34 2.8196 no .
P1 H39 3.2776 no .
P2 H22A 2.8832 no .
P2 H29B 2.9897 no .
P2 H35 2.8959 no .
P2 H39 2.8675 no .
P3 H55A 3.0391 no .
P3 H62B 2.8684 no .
P3 H69 2.8715 no .
P3 H73 2.9076 no .
P4 H59A 3.5703 no .
P4 H62B 2.9921 no .
P4 H68B 2.9731 no .
P4 H73 3.3516 no .
P4 H74 2.9744 no .
P4 H78 2.7942 no .
C1 H4A 2.8125 no .
C1 H5B 3.3324 no .
C1 H6C 2.8233 no .
C1 H13A 3.1835 no .
C1 H14B 2.6572 no .
C1 H15C 3.2399 no .
C2 H1A 2.8449 no .
C2 H2B 3.3511 no .
C2 H3C 2.8520 no .
C2 H7A 2.7464 no .
C2 H8B 3.0765 no .
C2 H9C 3.3512 no .
C3 H4A 3.2152 no .
C3 H5B 2.6805 no .
C3 H6C 3.2395 no .
C3 H10A 3.2357 no .
C3 H11B 2.6725 no .
C3 H12C 3.2152 no .
C4 H7A 3.3683 no .
C4 H8B 3.0084 no .
C4 H9C 2.7541 no .
C4 H13A 2.8630 no .
C4 H14B 3.3752 no .
C4 H15C 2.8675 no .
C5 H1A 3.2413 no .
C5 H2B 2.6732 no .
C5 H3C 3.2026 no .
C5 H10A 2.8666 no .
C5 H11B 3.3695 no .
C5 H12C 2.8662 no .
C6 H4A 3.0879 no .
C6 H6C 3.1092 no .
C6 H14B 2.7121 no .
C7 H1A 3.1003 no .
C7 H3C 3.1141 no .
C7 H7A 2.9016 no .
C7 H8B 3.5732 no .
C7 H28A 3.5061 no .
C8 H5B 2.7962 no .
C8 H11B 2.7466 no .
C9 H8B 3.4298 no .
C9 H9C 2.9141 no .
C9 H13A 3.1809 no .
C9 H15C 3.1767 no .
C9 H16A 3.4080 no .
C10 H2B 2.7180 no .
C10 H10A 3.1861 no .
C10 H12C 3.1717 no .
C11 H10A 3.0404 no .
C11 H34 3.0207 no .
C12 H20A 2.8500 no .
C12 H21B 3.0894 no .
C12 H34 3.3637 no .
C13 H18A 3.1172 no .
C13 H19B 2.8800 no .
C13 H24A 3.3803 no .
C13 H25B 2.6763 no .
C13 H30 2.7394 no .
C14 H30 3.0854 no .
C15 H20A 2.7037 no .
C15 H21B 3.3831 no .
C15 H26A 2.8316 no .
C15 H29B 3.5423 no .
C15 H35 3.1879 no .
C16 H24A 3.0322 no .
C16 H25B 3.0630 no .
C16 H35 3.0481 no .
C17 H6C 3.1390 no .
C17 H25B 3.5351 no .
C18 H17B 3.3734 no .
C18 H18A 2.9805 no .
C18 H21B 2.9682 no .
C18 H22A 3.3024 no .
C18 H31 3.2645 no .
C18 H33 3.2649 no .
C18 H39 2.7800 no .
C19 H21B 2.8734 no .
C19 H22A 3.0929 no .
C19 H32 3.2591 no .
C19 H34 3.2568 no .
C19 H39 3.3655 no .
C20 H33 3.2440 no .
C21 H30 3.2596 no .
C21 H34 3.2344 no .
C22 H31 3.2417 no .
C22 H39 3.4620 no .
C23 H17B 3.0713 no .
C23 H18A 3.5873 no .
C23 H30 3.2593 no .
C23 H32 3.2373 no .
C23 H39 2.8304 no .
C24 H22A 2.8820 no .
C24 H24A 2.9666 no .
C24 H26A 3.3362 no .
C24 H27B 2.8705 no .
C24 H36 3.2620 no .
C24 H38 3.2643 no .
C25 H22A 3.4608 no .
C25 H24A 3.0252 no .
C25 H26A 3.4151 no .
C25 H27B 3.1383 no .
C25 H37 3.2595 no .
C25 H39 3.2614 no .
C26 H38 3.2384 no .
C27 H35 3.2590 no .
C27 H39 3.2494 no .
C28 H36 3.2365 no .
C29 H22A 3.2900 no .
C29 H35 3.2627 no .
C29 H37 3.2525 no .
C30 H43A 3.2206 no .
C30 H44B 2.6682 no .
C30 H45C 3.1998 no .
C30 H52A 3.1837 no .
C30 H53B 2.6569 no .
C30 H54C 3.2502 no .
C31 H40A 2.8907 no .
C31 H41B 3.3891 no .
C31 H42C 2.8936 no .
C31 H46A 3.3662 no .
C31 H47B 2.8038 no .
C31 H48C 2.8949 no .
C32 H43A 2.8572 no .
C32 H44B 3.3722 no .
C32 H45C 2.8512 no .
C32 H49A 2.7143 no .
C32 H50B 3.0167 no .
C32 H51C 3.3315 no .
C33 H46A 2.6863 no .
C33 H47B 3.2671 no .
C33 H48C 3.1527 no .
C33 H52A 2.9139 no .
C33 H53B 3.3987 no .
C33 H54C 2.9044 no .
C34 H40A 3.2198 no .
C34 H41B 2.6421 no .
C34 H42C 3.2012 no .
C34 H49A 3.3337 no .
C34 H50B 3.0490 no .
C34 H51C 2.7221 no .
C35 H44B 2.8004 no .
C35 H53B 2.6676 no .
C36 H40A 3.2013 no .
C36 H42C 3.2138 no .
C36 H47B 3.0290 no .
C36 H48C 3.2181 no .
C36 H67A 3.3072 no .
C37 H43A 3.1320 no .
C37 H45C 3.1138 no .
C37 H49A 2.8685 no .
C37 H50B 3.4761 no .
C38 H46A 2.7653 no .
C38 H52A 3.2410 no .
C38 H54C 3.2177 no .
C39 H41B 2.6577 no .
C39 H50B 3.5766 no .
C39 H51C 2.9271 no .
C40 H54C 3.3830 no .
C40 H59A 3.5292 no .
C41 H59A 3.1193 no .
C41 H60B 3.0444 no .
C41 H69 2.9557 no .
C42 H55A 3.5331 no .
C42 H58B 2.8834 no .
C42 H63A 3.4122 no .
C42 H64C 2.7568 no .
C42 H69 3.1362 no .
C43 H74 3.1299 no .
C44 H59A 2.7158 no .
C44 H60B 3.4112 no .
C44 H65A 2.8290 no .
C44 H68B 3.4720 no .
C44 H74 2.8347 no .
C45 H63A 3.0797 no .
C45 H64C 2.9675 no .
C45 H78 3.2094 no .
C46 H43A 2.9873 no .
C46 H64C 3.4157 no .
C47 H57A 2.8059 no .
C47 H58B 3.2085 no .
C47 H60B 2.9684 no .
C47 H62B 2.8693 no .
C47 H70 3.2814 no .
C47 H72 3.2757 no .
C48 H57A 3.0775 no .
C48 H58B 3.2013 no .
C48 H60B 3.0031 no .
C48 H62B 3.4589 no .
C48 H71 3.2678 no .
C48 H73 3.2814 no .
C49 H72 3.2609 no .
C50 H69 3.2680 no .
C50 H73 3.2751 no .
C51 H70 3.2599 no .
C52 H62B 3.3162 no .
C52 H69 3.2786 no .
C52 H71 3.2772 no .
C53 H62B 3.2996 no .
C53 H63A 3.0107 no .
C53 H65A 3.2739 no .
C53 H66B 2.7624 no .
C53 H73 2.7009 no .
C53 H75 3.2627 no .
C53 H77 3.2666 no .
C54 H62B 3.1176 no .
C54 H63A 2.9723 no .
C54 H73 3.2119 no .
C54 H76 3.2595 no .
C54 H78 3.2604 no .
C55 H77 3.2504 no .
C56 H74 3.2579 no .
C56 H78 3.2480 no .
C57 H73 3.3937 no .
C57 H75 3.2497 no .
C58 H66B 2.8970 no .
C58 H73 2.7926 no .
C58 H74 3.2626 no .
C58 H76 3.2498 no .
H1A H4A 3.1733 no .
H1A H6C 2.7683 no .
H1A H14B 3.3816 no .
H1A H29B 3.5913 no .
H2B H13A 3.3215 no .
H2B H14B 2.0288 no .
H2B H15C 3.3945 no .
H3C H4A 2.7609 no .
H3C H6C 3.2153 no .
H3C H14B 3.3257 no .
H5B H7A 2.2544 no .
H5B H8B 3.1064 no .
H5B H28A 3.5268 no .
H6C H7A 3.4736 no .
H6C H28A 2.7228 no .
H6C H29B 3.0198 no .
H8B H11B 2.9332 no .
H9C H10A 3.4547 no .
H9C H11B 2.2744 no .
H10A H13A 3.2860 no .
H10A H15C 2.8594 no .
H10A H16A 2.4953 no .
H10A H17B 3.3664 no .
H12C H13A 2.8491 no .
H12C H15C 3.2583 no .
H15C H16A 2.8378 no .
H16A H18A 2.4809 no .
H16A H19B 2.2490 no .
H17B H18A 2.2457 no .
H17B H19B 2.8329 no .
H17B H34 2.5546 no .
H18A H20A 3.1905 no .
H18A H21B 3.0229 no .
H19B H20A 2.5258 no .
H19B H21B 3.1946 no .
H20A H22A 2.8608 no .
H20A H23B 2.3810 no .
H20A H24A 3.5478 no .
H20A H25B 2.4569 no .
H21B H22A 2.3901 no .
H21B H23B 2.3098 no .
H21B H25B 3.5576 no .
H21B H30 2.2496 no .
H22A H24A 2.4436 no .
H22A H25B 2.8771 no .
H22A H30 2.5637 no .
H22A H39 3.4502 no .
H23B H24A 2.3121 no .
H23B H25B 2.4424 no .
H23B H30 3.4961 no .
H24A H26A 2.6701 no .
H24A H35 2.6275 no .
H25B H26A 2.8968 no .
H25B H29B 3.0777 no .
H26A H28A 2.4444 no .
H26A H29B 2.3170 no .
H26A H35 2.8653 no .
H27B H28A 2.3187 no .
H27B H29B 2.8681 no .
H27B H35 2.9309 no .
H30 H31 2.3391 no .
H31 H32 2.3317 no .
H32 H33 2.3143 no .
H33 H34 2.3233 no .
H34 H39 3.0006 no .
H35 H36 2.3367 no .
H36 H37 2.3218 no .
H37 H38 2.3225 no .
H38 H39 2.3349 no .
H40A H44B 2.6308 no .
H40A H53B 3.3059 no .
H41B H52A 3.2387 no .
H41B H53B 1.9638 no .
H41B H54C 3.3542 no .
H42C H44B 2.6718 no .
H42C H53B 3.3087 no .
H43A H47B 2.7048 no .
H43A H48C 3.3365 no .
H43A H67A 2.4485 no .
H43A H68B 3.1880 no .
H44B H67A 3.4446 no .
H45C H47B 3.0838 no .
H45C H48C 2.8734 no .
H46A H49A 2.2181 no .
H46A H50B 3.0594 no .
H47B H49A 3.5254 no .
H48C H49A 3.4989 no .
H50B H52A 3.3072 no .
H51C H52A 2.9380 no .
H51C H54C 2.6478 no .
H51C H56B 3.2298 no .
H54C H55A 2.9515 no .
H54C H56B 3.1204 no .
H55A H57A 2.8645 no .
H55A H58B 2.3062 no .
H55A H59A 3.0779 no .
H56B H57A 2.3049 no .
H56B H58B 2.4542 no .
H57A H69 2.9350 no .
H58B H59A 3.0200 no .
H58B H60B 2.6876 no .
H58B H69 2.6495 no .
H59A H61A 2.4428 no .
H59A H62B 2.8758 no .
H59A H63A 3.5999 no .
H59A H64C 2.5219 no .
H60B H61A 2.3083 no .
H60B H62B 2.4393 no .
H60B H64C 3.5955 no .
H60B H69 2.5676 no .
H61A H63A 2.3268 no .
H61A H64C 2.3845 no .
H61A H74 3.5746 no .
H62B H63A 2.3890 no .
H62B H64C 2.8700 no .
H62B H73 3.4660 no .
H62B H74 2.5501 no .
H63A H65A 2.7405 no .
H63A H74 2.3860 no .
H64C H65A 2.7820 no .
H64C H68B 2.9415 no .
H65A H67A 2.4439 no .
H65A H68B 2.3229 no .
H66B H67A 2.3240 no .
H66B H68B 2.8702 no .
H66B H78 2.7229 no .
H69 H70 2.3367 no .
H70 H71 2.3361 no .
H71 H72 2.3358 no .
H72 H73 2.3515 no .
H73 H78 3.0193 no .
H74 H75 2.3304 no .
H75 H76 2.3332 no .
H76 H77 2.3326 no .
H77 H78 2.3204 no .
Ni1 H72 3.2272 no .
Ni2 H38 3.0061 no .
Cl1 H42C 3.5988 no 1_665
Cl1 H44B 3.1343 no 1_665
Cl1 H53B 3.4428 no 1_565
Cl1 H54C 3.4551 no 1_565
Cl2 H18A 2.8524 no .
Cl2 H21B 3.0250 no .
Cl2 H24A 2.7498 no 1_655
Cl2 H26A 2.8018 no 1_655
Cl2 H31 2.8584 no 2_755
Cl2 H35 2.7370 no 1_655
Cl2 H36 3.2457 no 2_655
Cl2 H37 3.4822 no 2_655
Cl2 H42C 3.5260 no 1_665
Cl2 H46A 3.3853 no 2_655
Cl2 H47B 2.9072 no 2_655
Cl2 H48C 3.2629 no 2_655
Cl3 H1A 3.5771 no 1_545
Cl3 H6C 3.5543 no 1_545
Cl3 H13A 3.2480 no 1_445
Cl3 H14B 3.2079 no 1_445
Cl3 H15C 3.3880 no 1_445
Cl4 H3C 3.2140 no 1_445
Cl4 H11B 2.9090 no 2_656
Cl4 H58B 3.1335 no 1_455
Cl4 H60B 2.7638 no 1_455
Cl4 H63A 3.2263 no .
Cl4 H65A 2.5721 no .
Cl4 H69 2.8394 no 1_455
Cl4 H71 3.2469 no 2_656
Cl4 H75 2.9953 no 2_556
Cl4 H76 3.5253 no 2_556
S1 H71 3.1954 no .
S1 H72 3.2139 no .
S2 H72 3.3445 no .
S3 H38 3.0096 no .
S4 H37 3.1896 no .
O1 H24A 3.2920 no 1_655
O1 H31 3.5410 no 2_755
O1 H32 2.8481 no 2_755
O1 H43A 2.9260 no 2_655
O1 H45C 3.3590 no 2_655
O1 H47B 3.1064 no 2_655
O1 H49A 3.3989 no 2_755
O1 H51C 2.7888 no 2_755
O1 H52A 3.4986 no 1_665
O1 H56B 2.8299 no 2_755
O2 H4A 3.0595 no 1_445
O2 H5B 2.6957 no 2_556
O2 H7A 2.6779 no 2_556
O2 H10A 2.8995 no 2_656
O2 H11B 3.5259 no 2_656
O2 H12C 3.1775 no 2_656
O2 H28A 3.5339 no 2_556
O2 H60B 3.2405 no 1_455
O2 H76 2.8863 no 2_556
C1 H12C 3.2820 no 2_766
C2 H12C 3.1809 no 2_766
C3 H12C 2.8999 no 2_766
C4 H12C 2.8067 no 2_766
C5 H11B 3.5685 no 2_766
C5 H12C 3.0773 no 2_766
C6 H55A 2.7758 no 1_565
C6 H56B 3.4925 no 1_565
C6 H58B 3.1639 no 1_565
C6 H67A 3.5592 no 1_665
C7 H4A 3.4189 no 2_666
C7 H5B 3.0090 no 2_666
C7 H8B 3.4804 no 2_666
C8 H4A 3.2752 no 2_666
C8 H12C 3.5567 no 2_766
C8 H13A 3.0421 no 2_766
C8 H61A 3.3306 no 2_656
C8 H64C 3.1202 no 2_656
C9 H12C 3.4050 no 2_766
C10 H8B 3.1643 no 2_766
C10 H40A 2.8314 no 1_665
C10 H68B 3.2048 no 1_665
C11 H27B 3.1183 no 1_655
C11 H28A 3.4318 no 1_655
C11 H76 3.5039 no 1_655
C12 H26A 3.2108 no 1_655
C12 H27B 3.2576 no 1_655
C12 H42C 2.9734 no 1_665
C13 H37 3.5279 no 2_655
C13 H46A 3.0200 no 2_655
C13 H49A 3.5918 no 2_655
C14 H49A 3.4704 no 2_655
C15 H31 3.4126 no 2_655
C15 H49A 3.5696 no 2_655
C16 H16A 3.4947 no 1_455
C16 H17B 3.4266 no 1_455
C16 H18A 2.9216 no 1_455
C16 H41B 3.3304 no 1_565
C16 H77 3.4042 no .
C17 H16A 3.4846 no 1_455
C17 H41B 3.0459 no 1_565
C17 H53B 3.1436 no 1_565
C19 H36 3.3748 no 1_655
C19 H36 3.4634 no 2_655
C20 H24A 3.4112 no 2_655
C20 H35 3.5004 no 2_655
C20 H36 2.8359 no 1_655
C21 H36 3.2260 no 1_655
C21 H57A 3.2377 no .
C22 H57A 3.0782 no .
C22 H66B 3.3911 no 1_655
C22 H77 3.3324 no 1_655
C22 H78 3.3762 no 1_655
C23 H77 3.2446 no 1_655
C24 H77 3.3290 no .
C25 H30 3.1874 no 2_655
C25 H31 3.1296 no 2_655
C25 H77 3.3560 no .
C26 H21B 3.3803 no 2_655
C26 H30 2.8130 no 2_655
C26 H78 3.4323 no .
C27 H21B 3.0719 no 2_655
C27 H23B 3.3124 no 2_655
C27 H30 3.2985 no 2_655
C27 H78 3.0358 no .
C28 H23B 3.3067 no 2_655
C28 H73 3.4423 no .
C28 H78 3.0118 no .
C29 H73 3.2758 no .
C29 H78 3.4110 no .
C30 H48C 2.7677 no 2_545
C31 H45C 3.4467 no 2_545
C31 H48C 2.8436 no 2_545
C32 H45C 2.8594 no 2_545
C32 H48C 3.5504 no 2_545
C33 H45C 2.7852 no 2_545
C34 H45C 3.3875 no 2_545
C34 H48C 3.4891 no 2_545
C35 H15C 3.0670 no 1_445
C35 H19B 2.8295 no 1_445
C35 H26A 3.4810 no 1_545
C35 H28A 3.5727 no 1_545
C35 H48C 3.0243 no 2_545
C36 H48C 3.1735 no 2_545
C36 H50B 3.3079 no 2_545
C37 H20A 3.2142 no 2_655
C37 H42C 3.2353 no 2_545
C37 H45C 3.2844 no 2_545
C38 H25B 3.5751 no 2_655
C38 H45C 3.1232 no 2_545
C38 H52A 2.7899 no 2_645
C39 H25B 3.5605 no 1_545
C39 H29B 3.2057 no 1_545
C39 H50B 2.9612 no 2_645
C40 H1A 3.1597 no 1_545
C40 H2B 3.4057 no 1_545
C40 H3C 3.2508 no 1_545
C40 H67A 3.2684 no 1_655
C41 H3C 3.2672 no 1_545
C41 H33 3.4664 no .
C41 H65A 3.2725 no 1_655
C41 H66B 3.1201 no 1_655
C41 H67A 3.1521 no 1_655
C42 H3C 3.5704 no 1_545
C42 H75 3.1489 no 2_656
C43 H9C 3.4077 no 2_656
C43 H75 3.1712 no 2_656
C44 H9C 3.1569 no 2_656
C44 H71 3.5421 no 2_656
C45 H57A 3.1834 no 1_455
C45 H58B 2.9566 no 1_455
C45 H69 3.4536 no 1_455
C46 H2B 3.1703 no 1_445
C46 H14B 3.2226 no 1_445
C46 H56B 3.5995 no 1_455
C46 H57A 3.5664 no 1_455
C46 H58B 3.2981 no 1_455
C47 H33 3.2404 no .
C48 H33 3.0837 no .
C48 H66B 3.5678 no 1_655
C48 H74 3.1793 no 2_656
C48 H75 2.9519 no 2_656
C49 H33 3.3155 no .
C49 H34 3.5277 no .
C49 H63A 3.5547 no 2_656
C49 H70 3.5007 no 2_756
C49 H74 2.8860 no 2_656
C49 H75 3.4723 no 2_656
C50 H34 3.0006 no .
C50 H63A 2.9718 no 2_656
C50 H74 3.1288 no 2_656
C51 H34 2.9496 no .
C51 H39 3.5300 no .
C51 H61A 3.4414 no 2_656
C52 H34 3.4632 no .
C52 H39 3.2807 no .
C54 H62B 3.5450 no 2_656
C54 H70 3.1498 no 1_455
C54 H70 3.5919 no 2_656
C55 H60B 3.3102 no 2_656
C55 H61A 3.3891 no 2_656
C55 H62B 3.3466 no 2_656
C55 H69 3.4421 no 2_656
C55 H70 2.8992 no 1_455
C56 H17B 3.2375 no 1_455
C56 H70 3.2749 no 1_455
C57 H17B 3.2280 no 1_455
C57 H27B 3.2128 no .
C57 H33 3.3128 no 1_455
C57 H34 3.5384 no 1_455
C58 H33 3.1566 no 1_455
H1A Cl3 3.5771 no 1_565
H1A C40 3.1597 no 1_565
H1A H53B 3.5197 no 1_565
H1A H54C 3.0028 no 1_565
H1A H55A 2.3436 no 1_565
H1A H56B 3.2014 no 1_565
H1A H58B 3.4612 no 1_565
H2B C40 3.4057 no 1_565
H2B C46 3.1703 no 1_665
H2B H44B 3.5123 no 1_665
H2B H55A 2.9566 no 1_565
H2B H56B 3.1948 no 1_565
H2B H58B 3.0072 no 1_565
H2B H65A 3.4966 no 1_665
H2B H67A 2.7019 no 1_665
H2B H68B 2.7964 no 1_665
H3C Cl4 3.2140 no 1_665
H3C C40 3.2508 no 1_565
H3C C41 3.2672 no 1_565
H3C C42 3.5704 no 1_565
H3C H55A 2.5904 no 1_565
H3C H56B 3.5132 no 1_565
H3C H58B 2.5747 no 1_565
H3C H59A 3.0467 no 1_565
H3C H60B 3.3140 no 1_565
H4A O2 3.0595 no 1_665
H4A C7 3.4189 no 2_666
H4A C8 3.2752 no 2_666
H4A H4A 3.4613 no 2_666
H4A H5B 2.6047 no 2_666
H4A H7A 2.8078 no 2_666
H4A H8B 2.8870 no 2_666
H4A H59A 3.4007 no 1_565
H5B O2 2.6957 no 2_556
H5B C7 3.0090 no 2_666
H5B H4A 2.6047 no 2_666
H5B H5B 2.5906 no 2_666
H5B H8B 3.4537 no 2_666
H6C Cl3 3.5543 no 1_565
H6C H8B 3.5745 no 2_666
H7A O2 2.6779 no 2_556
H7A H4A 2.8078 no 2_666
H7A H59A 3.2968 no 2_656
H7A H61A 2.9851 no 2_656
H7A H64C 3.3892 no 2_656
H8B C7 3.4804 no 2_666
H8B C10 3.1643 no 2_766
H8B H4A 2.8870 no 2_666
H8B H5B 3.4537 no 2_666
H8B H6C 3.5745 no 2_666
H8B H12C 3.1375 no 2_766
H8B H13A 2.1886 no 2_766
H8B H15C 3.5525 no 2_766
H8B H59A 3.4584 no 2_656
H8B H64C 2.9782 no 2_656
H9C C43 3.4077 no 2_656
H9C C44 3.1569 no 2_656
H9C H13A 3.2404 no 2_766
H9C H61A 2.8421 no 2_656
H9C H63A 3.1394 no 2_656
H9C H64C 2.5402 no 2_656
H9C H71 3.5658 no .
H10A O2 2.8995 no 2_656
H11B Cl4 2.9090 no 2_656
H11B O2 3.5259 no 2_656
H11B C5 3.5685 no 2_766
H11B H13A 3.1852 no 2_766
H12C O2 3.1775 no 2_656
H12C C1 3.2820 no 2_766
H12C C2 3.1809 no 2_766
H12C C3 2.8999 no 2_766
H12C C4 2.8067 no 2_766
H12C C5 3.0773 no 2_766
H12C C8 3.5567 no 2_766
H12C C9 3.4050 no 2_766
H12C H8B 3.1375 no 2_766
H12C H12C 3.1049 no 2_766
H12C H13A 3.5591 no 2_766
H13A Cl3 3.2480 no 1_665
H13A C8 3.0421 no 2_766
H13A H8B 2.1886 no 2_766
H13A H9C 3.2404 no 2_766
H13A H11B 3.1852 no 2_766
H13A H12C 3.5591 no 2_766
H13A H40A 3.4262 no 1_665
H13A H64C 3.4907 no 1_665
H13A H68B 3.2826 no 1_665
H14B Cl3 3.2079 no 1_665
H14B C46 3.2226 no 1_665
H14B H40A 2.6760 no 1_665
H14B H44B 3.4567 no 1_665
H14B H67A 3.2886 no 1_665
H14B H68B 2.3473 no 1_665
H15C Cl3 3.3880 no 1_665
H15C C35 3.0670 no 1_665
H15C H8B 3.5525 no 2_766
H15C H40A 2.1567 no 1_665
H15C H41B 3.2988 no 1_665
H15C H42C 3.4691 no 1_665
H16A C16 3.4947 no 1_655
H16A C17 3.4846 no 1_655
H16A H26A 3.4414 no 1_655
H16A H27B 3.0562 no 1_655
H16A H28A 2.6961 no 1_655
H16A H40A 3.3367 no 1_665
H16A H41B 3.4075 no 1_665
H16A H42C 3.4817 no 1_665
H16A H76 3.5509 no 1_655
H17B C16 3.4266 no 1_655
H17B C56 3.2375 no 1_655
H17B C57 3.2280 no 1_655
H17B H26A 3.5389 no 1_655
H17B H27B 2.6212 no 1_655
H17B H28A 3.4075 no 1_655
H17B H76 2.6839 no 1_655
H17B H77 2.6626 no 1_655
H18A Cl2 2.8524 no .
H18A C16 2.9216 no 1_655
H18A H26A 2.4014 no 1_655
H18A H27B 2.5649 no 1_655
H18A H35 3.2455 no 1_655
H18A H41B 3.4467 no 1_665
H18A H42C 3.0314 no 1_665
H19B C35 2.8295 no 1_665
H19B H26A 3.3817 no 1_655
H19B H40A 2.9267 no 1_665
H19B H41B 3.0427 no 1_665
H19B H42C 2.1228 no 1_665
H20A C37 3.2142 no 2_655
H20A H42C 3.4526 no 1_665
H20A H46A 2.3015 no 2_655
H20A H48C 3.4283 no 2_655
H20A H49A 2.9085 no 2_655
H21B Cl2 3.0250 no .
H21B C26 3.3803 no 2_655
H21B C27 3.0719 no 2_655
H21B H36 3.2940 no 2_655
H21B H37 2.7300 no 2_655
H21B H46A 2.9008 no 2_655
H22A H31 3.4059 no 2_655
H23B C27 3.3124 no 2_655
H23B C28 3.3067 no 2_655
H23B H31 3.3736 no 2_655
H23B H37 3.1516 no 2_655
H23B H38 3.1515 no 2_655
H23B H46A 3.4265 no 2_655
H23B H49A 2.9570 no 2_655
H24A Cl2 2.7498 no 1_455
H24A O1 3.2920 no 1_455
H24A C20 3.4112 no 2_655
H24A H31 2.5680 no 2_655
H25B C38 3.5751 no 2_655
H25B C39 3.5605 no 1_565
H25B H49A 2.9404 no 2_655
H25B H50B 3.4584 no 2_655
H25B H52A 3.0192 no 1_565
H25B H53B 3.2191 no 1_565
H26A Cl2 2.8018 no 1_455
H26A C12 3.2108 no 1_455
H26A C35 3.4810 no 1_565
H26A H16A 3.4414 no 1_455
H26A H17B 3.5389 no 1_455
H26A H18A 2.4014 no 1_455
H26A H19B 3.3817 no 1_455
H26A H41B 2.7227 no 1_565
H26A H42C 3.3746 no 1_565
H26A H53B 3.1957 no 1_565
H27B C11 3.1183 no 1_455
H27B C12 3.2576 no 1_455
H27B C57 3.2128 no .
H27B H16A 3.0562 no 1_455
H27B H17B 2.6212 no 1_455
H27B H18A 2.5649 no 1_455
H27B H76 3.3172 no .
H27B H77 2.4646 no .
H28A O2 3.5339 no 2_556
H28A C11 3.4318 no 1_455
H28A C35 3.5727 no 1_565
H28A H16A 2.6961 no 1_455
H28A H17B 3.4075 no 1_455
H28A H41B 2.7572 no 1_565
H28A H53B 3.3627 no 1_565
H29B C39 3.2057 no 1_565
H29B H41B 2.7123 no 1_565
H29B H52A 3.5628 no 1_565
H29B H53B 2.2887 no 1_565
H29B H54C 3.4725 no 1_565
H30 C25 3.1874 no 2_655
H30 C26 2.8130 no 2_655
H30 C27 3.2985 no 2_655
H30 H35 3.4100 no 2_655
H30 H36 2.8013 no 2_655
H30 H37 3.5773 no 2_655
H31 Cl2 2.8584 no 2_755
H31 O1 3.5410 no 2_755
H31 C15 3.4126 no 2_655
H31 C25 3.1296 no 2_655
H31 H22A 3.4059 no 2_655
H31 H23B 3.3736 no 2_655
H31 H24A 2.5680 no 2_655
H31 H35 2.7095 no 2_655
H31 H36 2.7687 no 1_655
H31 H36 3.5716 no 2_655
H32 O1 2.8481 no 2_755
H32 H36 3.4073 no 1_655
H32 H57A 2.8547 no .
H32 H66B 3.1987 no 1_655
H33 C41 3.4664 no .
H33 C47 3.2404 no .
H33 C48 3.0837 no .
H33 C49 3.3155 no .
H33 C57 3.3128 no 1_655
H33 C58 3.1566 no 1_655
H33 H57A 2.5411 no .
H33 H66B 2.6301 no 1_655
H33 H69 3.3745 no .
H33 H77 3.3249 no 1_655
H33 H78 3.0677 no 1_655
H34 C49 3.5277 no .
H34 C50 3.0006 no .
H34 C51 2.9496 no .
H34 C52 3.4632 no .
H34 C57 3.5384 no 1_655
H34 H71 3.2247 no .
H34 H72 3.1330 no .
H34 H77 3.1863 no 1_655
H35 Cl2 2.7370 no 1_455
H35 C20 3.5004 no 2_655
H35 H18A 3.2455 no 1_455
H35 H30 3.4100 no 2_655
H35 H31 2.7095 no 2_655
H35 H36 3.5305 no 2_555
H35 H77 3.5884 no .
H36 Cl2 3.2457 no 2_655
H36 C19 3.3748 no 1_455
H36 C19 3.4634 no 2_655
H36 C20 2.8359 no 1_455
H36 C21 3.2260 no 1_455
H36 H21B 3.2940 no 2_655
H36 H30 2.8013 no 2_655
H36 H31 2.7687 no 1_455
H36 H31 3.5716 no 2_655
H36 H32 3.4073 no 1_455
H36 H35 3.5305 no 2_555
H36 H36 3.3715 no 2_555
H37 Cl2 3.4822 no 2_655
H37 S4 3.1896 no .
H37 C13 3.5279 no 2_655
H37 H21B 2.7300 no 2_655
H37 H23B 3.1516 no 2_655
H37 H30 3.5773 no 2_655
H37 H46A 3.3088 no .
H37 H47B 3.0837 no .
H37 H78 3.3259 no .
H38 Ni2 3.0061 no .
H38 S3 3.0096 no .
H38 H23B 3.1515 no 2_655
H38 H73 3.2196 no .
H38 H78 3.2776 no .
H39 C51 3.5300 no .
H39 C52 3.2807 no .
H39 H72 3.3626 no .
H39 H73 2.9156 no .
H40A C10 2.8314 no 1_445
H40A H13A 3.4262 no 1_445
H40A H14B 2.6760 no 1_445
H40A H15C 2.1567 no 1_445
H40A H16A 3.3367 no 1_445
H40A H19B 2.9267 no 1_445
H41B C16 3.3304 no 1_545
H41B C17 3.0459 no 1_545
H41B H15C 3.2988 no 1_445
H41B H16A 3.4075 no 1_445
H41B H18A 3.4467 no 1_445
H41B H19B 3.0427 no 1_445
H41B H26A 2.7227 no 1_545
H41B H28A 2.7572 no 1_545
H41B H29B 2.7123 no 1_545
H41B H48C 3.5531 no 2_545
H42C Cl1 3.5988 no 1_445
H42C Cl2 3.5260 no 1_445
H42C C12 2.9734 no 1_445
H42C C37 3.2353 no 2_545
H42C H15C 3.4691 no 1_445
H42C H16A 3.4817 no 1_445
H42C H18A 3.0314 no 1_445
H42C H19B 2.1228 no 1_445
H42C H20A 3.4526 no 1_445
H42C H26A 3.3746 no 1_545
H42C H46A 3.2247 no 2_545
H42C H48C 2.4313 no 2_545
H43A O1 2.9260 no 2_655
H43A H56B 3.2532 no 1_455
H44B Cl1 3.1343 no 1_445
H44B H2B 3.5123 no 1_445
H44B H14B 3.4567 no 1_445
H44B H48C 3.1698 no 2_545
H44B H50B 3.2040 no 2_545
H45C O1 3.3590 no 2_655
H45C C31 3.4467 no 2_545
H45C C32 2.8594 no 2_545
H45C C33 2.7852 no 2_545
H45C C34 3.3875 no 2_545
H45C C37 3.2844 no 2_545
H45C C38 3.1232 no 2_545
H45C H46A 3.4702 no 2_545
H45C H48C 2.9438 no 2_545
H45C H50B 2.5751 no 2_545
H46A Cl2 3.3853 no 2_655
H46A C13 3.0200 no 2_655
H46A H20A 2.3015 no 2_655
H46A H21B 2.9008 no 2_655
H46A H23B 3.4265 no 2_655
H46A H37 3.3088 no .
H46A H42C 3.2247 no 2_545
H46A H45C 3.4702 no 2_545
H47B Cl2 2.9072 no 2_655
H47B O1 3.1064 no 2_655
H47B H37 3.0837 no .
H48C Cl2 3.2629 no 2_655
H48C C30 2.7677 no 2_545
H48C C31 2.8436 no 2_545
H48C C32 3.5504 no 2_545
H48C C34 3.4891 no 2_545
H48C C35 3.0243 no 2_545
H48C C36 3.1735 no 2_545
H48C H20A 3.4283 no 2_655
H48C H41B 3.5531 no 2_545
H48C H42C 2.4313 no 2_545
H48C H44B 3.1698 no 2_545
H48C H45C 2.9438 no 2_545
H49A O1 3.3989 no 2_755
H49A C13 3.5918 no 2_655
H49A C14 3.4704 no 2_655
H49A C15 3.5696 no 2_655
H49A H20A 2.9085 no 2_655
H49A H23B 2.9570 no 2_655
H49A H25B 2.9404 no 2_655
H49A H52A 3.0857 no 2_645
H50B C36 3.3079 no 2_545
H50B C39 2.9612 no 2_645
H50B H25B 3.4584 no 2_655
H50B H44B 3.2040 no 2_545
H50B H45C 2.5751 no 2_545
H50B H50B 3.5436 no 2_645
H50B H51C 3.1734 no 2_645
H50B H52A 2.1994 no 2_645
H50B H53B 3.5879 no 2_645
H50B H54C 2.9008 no 2_645
H51C O1 2.7888 no 2_755
H51C H50B 3.1734 no 2_645
H51C H51C 3.5647 no 2_645
H51C H52A 2.6867 no 2_645
H52A O1 3.4986 no 1_445
H52A C38 2.7899 no 2_645
H52A H25B 3.0192 no 1_545
H52A H29B 3.5628 no 1_545
H52A H49A 3.0857 no 2_645
H52A H50B 2.1994 no 2_645
H52A H51C 2.6867 no 2_645
H53B Cl1 3.4428 no 1_545
H53B C17 3.1436 no 1_545
H53B H1A 3.5197 no 1_545
H53B H25B 3.2191 no 1_545
H53B H26A 3.1957 no 1_545
H53B H28A 3.3627 no 1_545
H53B H29B 2.2887 no 1_545
H53B H50B 3.5879 no 2_645
H54C Cl1 3.4551 no 1_545
H54C H1A 3.0028 no 1_545
H54C H29B 3.4725 no 1_545
H54C H50B 2.9008 no 2_645
H55A C6 2.7758 no 1_545
H55A H1A 2.3436 no 1_545
H55A H2B 2.9566 no 1_545
H55A H3C 2.5904 no 1_545
H56B O1 2.8299 no 2_755
H56B C6 3.4925 no 1_545
H56B C46 3.5995 no 1_655
H56B H1A 3.2014 no 1_545
H56B H2B 3.1948 no 1_545
H56B H3C 3.5132 no 1_545
H56B H43A 3.2532 no 1_655
H56B H67A 2.6311 no 1_655
H57A C21 3.2377 no .
H57A C22 3.0782 no .
H57A C45 3.1834 no 1_655
H57A C46 3.5664 no 1_655
H57A H32 2.8547 no .
H57A H33 2.5411 no .
H57A H65A 3.1685 no 1_655
H57A H66B 2.5422 no 1_655
H57A H67A 2.9901 no 1_655
H58B Cl4 3.1335 no 1_655
H58B C6 3.1639 no 1_545
H58B C45 2.9566 no 1_655
H58B C46 3.2981 no 1_655
H58B H1A 3.4612 no 1_545
H58B H2B 3.0072 no 1_545
H58B H3C 2.5747 no 1_545
H58B H65A 2.4994 no 1_655
H58B H66B 2.7912 no 1_655
H58B H67A 2.7721 no 1_655
H59A H3C 3.0467 no 1_545
H59A H4A 3.4007 no 1_545
H59A H7A 3.2968 no 2_656
H59A H8B 3.4584 no 2_656
H60B Cl4 2.7638 no 1_655
H60B O2 3.2405 no 1_655
H60B C55 3.3102 no 2_656
H60B H3C 3.3140 no 1_545
H60B H75 2.4142 no 2_656
H61A C8 3.3306 no 2_656
H61A C51 3.4414 no 2_656
H61A C55 3.3891 no 2_656
H61A H7A 2.9851 no 2_656
H61A H9C 2.8421 no 2_656
H61A H71 3.5911 no 2_656
H61A H72 3.1082 no 2_656
H61A H75 2.9691 no 2_656
H62B C54 3.5450 no 2_656
H62B C55 3.3466 no 2_656
H62B H74 3.2470 no 2_656
H62B H75 2.8831 no 2_656
H63A Cl4 3.2263 no .
H63A C49 3.5547 no 2_656
H63A C50 2.9718 no 2_656
H63A H9C 3.1394 no 2_656
H63A H71 2.6285 no 2_656
H64C C8 3.1202 no 2_656
H64C H7A 3.3892 no 2_656
H64C H8B 2.9782 no 2_656
H64C H9C 2.5402 no 2_656
H64C H13A 3.4907 no 1_445
H65A Cl4 2.5721 no .
H65A C41 3.2725 no 1_455
H65A H2B 3.4966 no 1_445
H65A H57A 3.1685 no 1_455
H65A H58B 2.4994 no 1_455
H65A H69 2.8959 no 1_455
H66B C22 3.3911 no 1_455
H66B C41 3.1201 no 1_455
H66B C48 3.5678 no 1_455
H66B H32 3.1987 no 1_455
H66B H33 2.6301 no 1_455
H66B H57A 2.5422 no 1_455
H66B H58B 2.7912 no 1_455
H66B H69 3.1048 no 1_455
H67A C6 3.5592 no 1_445
H67A C40 3.2684 no 1_455
H67A C41 3.1521 no 1_455
H67A H2B 2.7019 no 1_445
H67A H14B 3.2886 no 1_445
H67A H56B 2.6311 no 1_455
H67A H57A 2.9901 no 1_455
H67A H58B 2.7721 no 1_455
H68B C10 3.2048 no 1_445
H68B H2B 2.7964 no 1_445
H68B H13A 3.2826 no 1_445
H68B H14B 2.3473 no 1_445
H69 Cl4 2.8394 no 1_655
H69 C45 3.4536 no 1_655
H69 C55 3.4421 no 2_656
H69 H33 3.3745 no .
H69 H65A 2.8959 no 1_655
H69 H66B 3.1048 no 1_655
H69 H70 3.5683 no 2_756
H69 H74 3.5381 no 2_656
H69 H75 2.6580 no 2_656
H70 C49 3.5007 no 2_756
H70 C54 3.1498 no 1_655
H70 C54 3.5919 no 2_656
H70 C55 2.8992 no 1_655
H70 C56 3.2749 no 1_655
H70 H69 3.5683 no 2_756
H70 H70 2.8009 no 2_756
H70 H74 3.4574 no 1_655
H70 H74 3.1079 no 2_656
H70 H75 3.0503 no 1_655
H70 H75 3.5781 no 2_656
H71 Cl4 3.2469 no 2_656
H71 S1 3.1954 no .
H71 C44 3.5421 no 2_656
H71 H9C 3.5658 no .
H71 H34 3.2247 no .
H71 H61A 3.5911 no 2_656
H71 H63A 2.6285 no 2_656
H71 H74 3.4639 no 2_656
H72 Ni1 3.2272 no .
H72 S1 3.2139 no .
H72 S2 3.3445 no .
H72 H34 3.1330 no .
H72 H39 3.3626 no .
H72 H61A 3.1082 no 2_656
H73 C28 3.4423 no .
H73 C29 3.2758 no .
H73 H38 3.2196 no .
H73 H39 2.9156 no .
H74 C48 3.1793 no 2_656
H74 C49 2.8860 no 2_656
H74 C50 3.1288 no 2_656
H74 H62B 3.2470 no 2_656
H74 H69 3.5381 no 2_656
H74 H70 3.4574 no 1_455
H74 H70 3.1079 no 2_656
H74 H71 3.4639 no 2_656
H75 Cl4 2.9953 no 2_556
H75 C42 3.1489 no 2_656
H75 C43 3.1712 no 2_656
H75 C48 2.9519 no 2_656
H75 C49 3.4723 no 2_656
H75 H60B 2.4142 no 2_656
H75 H61A 2.9691 no 2_656
H75 H62B 2.8831 no 2_656
H75 H69 2.6580 no 2_656
H75 H70 3.0503 no 1_455
H75 H70 3.5781 no 2_656
H76 Cl4 3.5253 no 2_556
H76 O2 2.8863 no 2_556
H76 C11 3.5039 no 1_455
H76 H16A 3.5509 no 1_455
H76 H17B 2.6839 no 1_455
H76 H27B 3.3172 no .
H77 C16 3.4042 no .
H77 C22 3.3324 no 1_455
H77 C23 3.2446 no 1_455
H77 C24 3.3290 no .
H77 C25 3.3560 no .
H77 H17B 2.6626 no 1_455
H77 H27B 2.4646 no .
H77 H33 3.3249 no 1_455
H77 H34 3.1863 no 1_455
H77 H35 3.5884 no .
H78 C22 3.3762 no 1_455
H78 C26 3.4323 no .
H78 C27 3.0358 no .
H78 C28 3.0118 no .
H78 C29 3.4110 no .
H78 H33 3.0677 no 1_455
H78 H37 3.3259 no .
H78 H38 3.2776 no .

loop_
_geom_torsion_atom_site_label_1
_geom_torsion_atom_site_label_2
_geom_torsion_atom_site_label_3
_geom_torsion_atom_site_label_4
_geom_torsion
_geom_torsion_publ_flag
Cl1 Rh1 S1 Ni1 -51.89(4) no
Cl1 Rh1 S1 C11 53.66(5) no
Cl1 Rh1 S2 Ni1 56.38(5) no
Cl1 Rh1 S2 C17 -41.92(5) no
Cl1 Rh1 C1 C2 137.07(14) no
Cl1 Rh1 C1 C5 -103.71(14) no
Cl1 Rh1 C1 C6 15.8(3) no
Cl1 Rh1 C2 C1 -51.06(18) no
Cl1 Rh1 C2 C3 -170.13(8) no
Cl1 Rh1 C2 C7 69.7(4) no
Cl1 Rh1 C3 C2 22.6(4) no
Cl1 Rh1 C3 C4 -93.6(4) no
Cl1 Rh1 C3 C8 145.78(18) no
Cl1 Rh1 C4 C3 145.64(9) no
Cl1 Rh1 C4 C5 28.3(3) no
Cl1 Rh1 C4 C9 -94.4(4) no
Cl1 Rh1 C5 C1 81.09(16) no
Cl1 Rh1 C5 C4 -160.60(13) no
Cl1 Rh1 C5 C10 -39.3(4) no
S1 Rh1 S2 Ni1 -38.49(4) no
S1 Rh1 S2 C17 -136.79(6) no
S2 Rh1 S1 Ni1 38.69(4) no
S2 Rh1 S1 C11 144.23(6) no
S1 Rh1 C1 C2 -114.8(3) no
S1 Rh1 C1 C5 4.4(4) no
S1 Rh1 C1 C6 123.9(3) no
C1 Rh1 S1 Ni1 -159.6(3) no
C1 Rh1 S1 C11 -54.0(3) no
S1 Rh1 C2 C1 134.73(13) no
S1 Rh1 C2 C3 15.7(3) no
S1 Rh1 C2 C7 -104.5(3) no
C2 Rh1 S1 Ni1 123.03(19) no
C2 Rh1 S1 C11 -131.43(19) no
S1 Rh1 C3 C2 -170.83(11) no
S1 Rh1 C3 C4 72.92(15) no
S1 Rh1 C3 C8 -47.7(4) no
C3 Rh1 S1 Ni1 133.34(12) no
C3 Rh1 S1 C11 -121.12(13) no
S1 Rh1 C4 C3 -113.90(14) no
S1 Rh1 C4 C5 128.72(15) no
S1 Rh1 C4 C9 6.1(3) no
C4 Rh1 S1 Ni1 170.97(12) no
C4 Rh1 S1 C11 -83.48(13) no
S1 Rh1 C5 C1 -177.84(10) no
S1 Rh1 C5 C4 -59.54(19) no
S1 Rh1 C5 C10 61.8(4) no
C5 Rh1 S1 Ni1 -156.50(14) no
C5 Rh1 S1 C11 -50.96(15) no
S2 Rh1 C1 C2 42.5(2) no
S2 Rh1 C1 C5 161.70(8) no
S2 Rh1 C1 C6 -78.8(4) no
C1 Rh1 S2 Ni1 151.60(14) no
C1 Rh1 S2 C17 53.30(15) no
S2 Rh1 C2 C1 -147.48(13) no
S2 Rh1 C2 C3 93.45(13) no
S2 Rh1 C2 C7 -26.7(3) no
C2 Rh1 S2 Ni1 176.00(12) no
C2 Rh1 S2 C17 77.70(13) no
S2 Rh1 C3 C2 -92.34(14) no
S2 Rh1 C3 C4 151.41(13) no
S2 Rh1 C3 C8 30.8(4) no
C3 Rh1 S2 Ni1 -144.30(13) no
C3 Rh1 S2 C17 117.40(13) no
S2 Rh1 C4 C3 -39.4(3) no
S2 Rh1 C4 C5 -156.74(8) no
S2 Rh1 C4 C9 80.6(4) no
C4 Rh1 S2 Ni1 -120.18(16) no
C4 Rh1 S2 C17 141.52(16) no
C1 Rh1 C2 C1 -0.00(18) no
C1 Rh1 C2 C3 -119.1(3) no
C1 Rh1 C2 C7 120.8(5) no
C2 Rh1 C1 C2 -0.00(18) no
C2 Rh1 C1 C5 119.2(3) no
C2 Rh1 C1 C6 -121.3(5) no
C1 Rh1 C3 C2 35.90(16) no
C1 Rh1 C3 C4 -80.34(18) no
C1 Rh1 C3 C8 159.1(4) no
C3 Rh1 C1 C2 -37.79(17) no
C3 Rh1 C1 C5 81.43(19) no
C3 Rh1 C1 C6 -159.1(4) no
C1 Rh1 C4 C3 79.99(19) no
C1 Rh1 C4 C5 -37.40(17) no
C1 Rh1 C4 C9 -160.0(4) no
C4 Rh1 C1 C2 -81.9(2) no
C4 Rh1 C1 C5 37.35(17) no
C4 Rh1 C1 C6 156.9(4) no
C1 Rh1 C5 C1 -0.00(18) no
C1 Rh1 C5 C4 118.3(4) no
C1 Rh1 C5 C10 -120.4(5) no
C5 Rh1 C1 C2 -119.2(3) no
C5 Rh1 C1 C5 -0.0(2) no
C5 Rh1 C1 C6 119.5(5) no
C2 Rh1 C3 C2 0.00(17) no
C2 Rh1 C3 C4 -116.2(3) no
C2 Rh1 C3 C8 123.2(5) no
C3 Rh1 C2 C1 119.1(3) no
C3 Rh1 C2 C3 0.00(18) no
C3 Rh1 C2 C7 -120.1(5) no
C2 Rh1 C4 C3 38.68(16) no
C2 Rh1 C4 C5 -78.71(19) no
C2 Rh1 C4 C9 158.7(4) no
C4 Rh1 C2 C1 80.04(19) no
C4 Rh1 C2 C3 -39.03(16) no
C4 Rh1 C2 C7 -159.2(4) no
C2 Rh1 C5 C1 -36.02(17) no
C2 Rh1 C5 C4 82.3(2) no
C2 Rh1 C5 C10 -156.4(4) no
C5 Rh1 C2 C1 37.25(17) no
C5 Rh1 C2 C3 -81.83(19) no
C5 Rh1 C2 C7 158.1(4) no
C3 Rh1 C4 C3 -0.00(18) no
C3 Rh1 C4 C5 -117.4(3) no
C3 Rh1 C4 C9 120.0(5) no
C4 Rh1 C3 C2 116.2(3) no
C4 Rh1 C3 C4 0.00(18) no
C4 Rh1 C3 C8 -120.6(5) no
C3 Rh1 C5 C1 -79.7(2) no
C3 Rh1 C5 C4 38.61(18) no
C3 Rh1 C5 C10 159.9(4) no
C5 Rh1 C3 C2 78.70(19) no
C5 Rh1 C3 C4 -37.55(17) no
C5 Rh1 C3 C8 -158.1(4) no
C4 Rh1 C5 C1 -118.3(4) no
C4 Rh1 C5 C4 -0.00(19) no
C4 Rh1 C5 C10 121.3(5) no
C5 Rh1 C4 C3 117.4(3) no
C5 Rh1 C4 C5 0.00(19) no
C5 Rh1 C4 C9 -122.6(5) no
Cl3 Rh2 S3 Ni2 -58.77(5) no
Cl3 Rh2 S3 C40 42.86(5) no
Cl3 Rh2 S4 Ni2 56.44(4) no
Cl3 Rh2 S4 C46 -44.64(5) no
Cl3 Rh2 C30 C31 133.84(15) no
Cl3 Rh2 C30 C34 -106.61(14) no
Cl3 Rh2 C30 C35 10.8(3) no
Cl3 Rh2 C31 C30 -55.15(19) no
Cl3 Rh2 C31 C32 -173.15(9) no
Cl3 Rh2 C31 C36 67.0(4) no
Cl3 Rh2 C32 C31 15.4(5) no
Cl3 Rh2 C32 C33 -101.5(3) no
Cl3 Rh2 C32 C37 136.2(3) no
Cl3 Rh2 C33 C32 143.11(11) no
Cl3 Rh2 C33 C34 23.7(3) no
Cl3 Rh2 C33 C38 -97.3(4) no
Cl3 Rh2 C34 C30 79.39(15) no
Cl3 Rh2 C34 C33 -164.60(12) no
Cl3 Rh2 C34 C39 -40.3(4) no
S3 Rh2 S4 Ni2 -33.63(4) no
S3 Rh2 S4 C46 -134.71(5) no
S4 Rh2 S3 Ni2 33.56(4) no
S4 Rh2 S3 C40 135.19(6) no
S3 Rh2 C30 C31 -127.67(18) no
S3 Rh2 C30 C34 -8.1(4) no
S3 Rh2 C30 C35 109.3(4) no
C30 Rh2 S3 Ni2 -158.1(3) no
C30 Rh2 S3 C40 -56.5(3) no
S3 Rh2 C31 C30 128.78(17) no
S3 Rh2 C31 C32 10.8(4) no
S3 Rh2 C31 C36 -109.1(3) no
C31 Rh2 S3 Ni2 117.8(3) no
C31 Rh2 S3 C40 -140.6(3) no
S3 Rh2 C32 C31 -174.31(11) no
S3 Rh2 C32 C33 68.73(17) no
S3 Rh2 C32 C37 -53.6(4) no
C32 Rh2 S3 Ni2 125.05(14) no
C32 Rh2 S3 C40 -133.33(14) no
S3 Rh2 C33 C32 -120.04(14) no
S3 Rh2 C33 C34 120.59(14) no
S3 Rh2 C33 C38 -0.5(4) no
C33 Rh2 S3 Ni2 160.80(13) no
C33 Rh2 S3 C40 -97.57(13) no
S3 Rh2 C34 C30 175.76(10) no
S3 Rh2 C34 C33 -68.24(16) no
S3 Rh2 C34 C39 56.0(4) no
C34 Rh2 S3 Ni2 -163.61(13) no
C34 Rh2 S3 C40 -61.98(14) no
S4 Rh2 C30 C31 37.2(3) no
S4 Rh2 C30 C34 156.75(8) no
S4 Rh2 C30 C35 -85.8(4) no
C30 Rh2 S4 Ni2 153.80(15) no
C30 Rh2 S4 C46 52.72(16) no
S4 Rh2 C31 C30 -152.46(14) no
S4 Rh2 C31 C32 89.54(15) no
S4 Rh2 C31 C36 -30.4(3) no
C31 Rh2 S4 Ni2 175.94(12) no
C31 Rh2 S4 C46 74.86(13) no
S4 Rh2 C32 C31 -95.50(16) no
S4 Rh2 C32 C33 147.54(13) no
S4 Rh2 C32 C37 25.2(3) no
C32 Rh2 S4 Ni2 -145.11(12) no
C32 Rh2 S4 C46 113.80(13) no
S4 Rh2 C33 C32 -42.2(2) no
S4 Rh2 C33 C34 -161.57(8) no
S4 Rh2 C33 C38 77.4(4) no
C33 Rh2 S4 Ni2 -120.15(14) no
C33 Rh2 S4 C46 138.77(14) no
C30 Rh2 C31 C30 -0.00(19) no
C30 Rh2 C31 C32 -118.0(3) no
C30 Rh2 C31 C36 122.1(5) no
C31 Rh2 C30 C31 -0.00(19) no
C31 Rh2 C30 C34 119.5(3) no
C31 Rh2 C30 C35 -123.0(5) no
C30 Rh2 C32 C31 37.18(17) no
C30 Rh2 C32 C33 -79.8(2) no
C30 Rh2 C32 C37 157.9(4) no
C32 Rh2 C30 C31 -37.76(18) no
C32 Rh2 C30 C34 81.8(2) no
C32 Rh2 C30 C35 -160.8(4) no
C30 Rh2 C33 C32 80.66(19) no
C30 Rh2 C33 C34 -38.71(16) no
C30 Rh2 C33 C38 -159.8(4) no
C33 Rh2 C30 C31 -80.9(2) no
C33 Rh2 C30 C34 38.63(17) no
C33 Rh2 C30 C35 156.0(4) no
C30 Rh2 C34 C30 0.00(18) no
C30 Rh2 C34 C33 116.0(3) no
C30 Rh2 C34 C39 -119.7(5) no
C34 Rh2 C30 C31 -119.5(3) no
C34 Rh2 C30 C34 0.00(19) no
C34 Rh2 C30 C35 117.4(5) no
C31 Rh2 C32 C31 -0.00(18) no
C31 Rh2 C32 C33 -117.0(3) no
C31 Rh2 C32 C37 120.7(5) no
C32 Rh2 C31 C30 118.0(3) no
C32 Rh2 C31 C32 0.00(19) no
C32 Rh2 C31 C36 -119.9(5) no
C31 Rh2 C33 C32 38.16(17) no
C31 Rh2 C33 C34 -81.21(19) no
C31 Rh2 C33 C38 157.7(4) no
C33 Rh2 C31 C30 79.9(2) no
C33 Rh2 C31 C32 -38.14(17) no
C33 Rh2 C31 C36 -158.0(4) no
C31 Rh2 C34 C30 -36.33(17) no
C31 Rh2 C34 C33 79.67(19) no
C31 Rh2 C34 C39 -156.1(4) no
C34 Rh2 C31 C30 36.93(17) no
C34 Rh2 C31 C32 -81.1(2) no
C34 Rh2 C31 C36 159.0(4) no
C32 Rh2 C33 C32 -0.00(18) no
C32 Rh2 C33 C34 -119.4(3) no
C32 Rh2 C33 C38 119.6(5) no
C33 Rh2 C32 C31 117.0(3) no
C33 Rh2 C32 C33 -0.00(18) no
C33 Rh2 C32 C37 -122.3(5) no
C32 Rh2 C34 C30 -79.17(19) no
C32 Rh2 C34 C33 36.83(16) no
C32 Rh2 C34 C39 161.1(4) no
C34 Rh2 C32 C31 80.2(2) no
C34 Rh2 C32 C33 -36.80(17) no
C34 Rh2 C32 C37 -159.1(4) no
C33 Rh2 C34 C30 -116.0(3) no
C33 Rh2 C34 C33 0.00(18) no
C33 Rh2 C34 C39 124.3(5) no
C34 Rh2 C33 C32 119.4(3) no
C34 Rh2 C33 C34 0.00(17) no
C34 Rh2 C33 C38 -121.0(5) no
S1 Ni1 S2 Rh1 41.63(4) no
S1 Ni1 S2 C17 149.94(5) no
S2 Ni1 S1 Rh1 -42.11(4) no
S2 Ni1 S1 C11 -156.98(5) no
S1 Ni1 P1 C12 -27.62(6) no
S1 Ni1 P1 C13 -140.06(6) no
S1 Ni1 P1 C18 90.70(5) no
P1 Ni1 S1 Rh1 125.32(4) no
P1 Ni1 S1 C11 10.46(5) no
S2 Ni1 P2 C15 124.66(6) no
S2 Ni1 P2 C16 7.20(6) no
S2 Ni1 P2 C24 -112.50(6) no
P2 Ni1 S2 Rh1 -136.99(5) no
P2 Ni1 S2 C17 -28.68(5) no
P1 Ni1 P2 C15 -42.65(7) no
P1 Ni1 P2 C16 -160.12(6) no
P1 Ni1 P2 C24 80.18(7) no
P2 Ni1 P1 C12 150.17(6) no
P2 Ni1 P1 C13 37.73(6) no
P2 Ni1 P1 C18 -91.51(6) no
S3 Ni2 S4 Rh2 36.09(4) no
S3 Ni2 S4 C46 144.45(5) no
S4 Ni2 S3 Rh2 -36.03(4) no
S4 Ni2 S3 C40 -143.49(5) no
S3 Ni2 P3 C41 -4.81(6) no
S3 Ni2 P3 C42 -121.48(6) no
S3 Ni2 P3 C47 114.39(7) no
P3 Ni2 S3 Rh2 133.14(5) no
P3 Ni2 S3 C40 25.68(5) no
S4 Ni2 P4 C44 122.98(6) no
S4 Ni2 P4 C45 6.76(6) no
S4 Ni2 P4 C53 -107.77(6) no
P4 Ni2 S4 Rh2 -137.44(4) no
P4 Ni2 S4 C46 -29.08(5) no
P3 Ni2 P4 C44 -45.80(6) no
P3 Ni2 P4 C45 -162.02(6) no
P3 Ni2 P4 C53 83.46(6) no
P4 Ni2 P3 C41 167.83(6) no
P4 Ni2 P3 C42 51.15(7) no
P4 Ni2 P3 C47 -72.97(7) no
Rh1 S1 C11 C12 -76.9(3) no
Ni1 S1 C11 C12 14.2(3) no
Rh1 S2 C17 C16 136.60(19) no
Ni1 S2 C17 C16 50.6(3) no
Rh2 S3 C40 C41 -137.39(19) no
Ni2 S3 C40 C41 -46.6(3) no
Rh2 S4 C46 C45 142.80(18) no
Ni2 S4 C46 C45 51.8(3) no
Ni1 P1 C12 C11 43.6(3) no
Ni1 P1 C13 C14 -52.5(3) no
Ni1 P1 C18 C19 134.6(3) no
Ni1 P1 C18 C23 -44.4(3) no
C12 P1 C13 C14 -165.6(3) no
C13 P1 C12 C11 165.5(3) no
C12 P1 C18 C19 -109.5(3) no
C12 P1 C18 C23 71.4(3) no
C18 P1 C12 C11 -79.3(3) no
C13 P1 C18 C19 1.7(4) no
C13 P1 C18 C23 -177.4(3) no
C18 P1 C13 C14 79.7(3) no
Ni1 P2 C15 C14 63.5(2) no
Ni1 P2 C16 C17 22.3(3) no
Ni1 P2 C24 C25 171.4(2) no
Ni1 P2 C24 C29 -10.6(4) no
C15 P2 C16 C17 -100.5(3) no
C16 P2 C15 C14 -178.09(18) no
C15 P2 C24 C25 -60.7(3) no
C15 P2 C24 C29 117.3(3) no
C24 P2 C15 C14 -66.1(3) no
C16 P2 C24 C25 51.0(4) no
C16 P2 C24 C29 -131.0(3) no
C24 P2 C16 C17 148.9(3) no
Ni2 P3 C41 C40 -23.0(3) no
Ni2 P3 C42 C43 -68.3(2) no
Ni2 P3 C47 C48 -172.51(18) no
Ni2 P3 C47 C52 7.7(4) no
C41 P3 C42 C43 175.26(18) no
C42 P3 C41 C40 95.2(3) no
C41 P3 C47 C48 -51.4(3) no
C41 P3 C47 C52 128.8(3) no
C47 P3 C41 C40 -154.7(3) no
C42 P3 C47 C48 61.0(3) no
C42 P3 C47 C52 -118.8(3) no
C47 P3 C42 C43 66.2(3) no
Ni2 P4 C44 C43 55.3(3) no
Ni2 P4 C45 C46 23.3(3) no
Ni2 P4 C53 C54 -134.0(3) no
Ni2 P4 C53 C58 48.4(3) no
C44 P4 C45 C46 -98.0(3) no
C45 P4 C44 C43 173.1(3) no
C44 P4 C53 C54 -3.2(4) no
C44 P4 C53 C58 179.2(3) no
C53 P4 C44 C43 -77.5(3) no
C45 P4 C53 C54 108.3(3) no
C45 P4 C53 C58 -69.4(3) no
C53 P4 C45 C46 147.1(3) no
Rh1 C1 C2 Rh1 0.0 no
Rh1 C1 C2 C3 59.4(2) no
Rh1 C1 C2 C7 -123.4(3) no
Rh1 C1 C5 Rh1 -0.0 no
Rh1 C1 C5 C4 -61.5(2) no
Rh1 C1 C5 C10 123.6(4) no
C2 C1 C5 Rh1 60.1(3) no
C2 C1 C5 C4 -1.4(4) no
C2 C1 C5 C10 -176.3(3) no
C5 C1 C2 Rh1 -59.4(3) no
C5 C1 C2 C3 0.1(4) no
C5 C1 C2 C7 177.2(3) no
C6 C1 C2 Rh1 123.4(4) no
C6 C1 C2 C3 -177.2(3) no
C6 C1 C2 C7 -0.1(6) no
C6 C1 C5 Rh1 -122.6(4) no
C6 C1 C5 C4 175.9(3) no
C6 C1 C5 C10 1.0(6) no
Rh1 C2 C3 Rh1 0.000(12) no
Rh1 C2 C3 C4 62.70(19) no
Rh1 C2 C3 C8 -122.3(3) no
C1 C2 C3 Rh1 -61.5(3) no
C1 C2 C3 C4 1.2(4) no
C1 C2 C3 C8 176.2(3) no
C7 C2 C3 Rh1 121.5(4) no
C7 C2 C3 C4 -175.8(3) no
C7 C2 C3 C8 -0.9(6) no
Rh1 C3 C4 Rh1 -0.000(12) no
Rh1 C3 C4 C5 61.1(2) no
Rh1 C3 C4 C9 -120.6(4) no
C2 C3 C4 Rh1 -63.1(3) no
C2 C3 C4 C5 -2.1(4) no
C2 C3 C4 C9 176.2(3) no
C8 C3 C4 Rh1 121.8(4) no
C8 C3 C4 C5 -177.1(3) no
C8 C3 C4 C9 1.2(6) no
Rh1 C4 C5 Rh1 0.000(12) no
Rh1 C4 C5 C1 62.3(2) no
Rh1 C4 C5 C10 -122.9(4) no
C3 C4 C5 Rh1 -60.1(3) no
C3 C4 C5 C1 2.1(4) no
C3 C4 C5 C10 177.0(3) no
C9 C4 C5 Rh1 121.6(4) no
C9 C4 C5 C1 -176.1(4) no
C9 C4 C5 C10 -1.3(6) no
S1 C11 C12 P1 -37.3(4) no
P1 C13 C14 C15 65.3(4) no
C13 C14 C15 P2 -70.8(4) no
P2 C16 C17 S2 -47.8(4) no
P1 C18 C19 C20 -179.4(3) no
P1 C18 C23 C22 -179.9(3) no
C19 C18 C23 C22 1.0(6) no
C23 C18 C19 C20 -0.3(6) no
C18 C19 C20 C21 -0.4(7) no
C19 C20 C21 C22 0.5(7) no
C20 C21 C22 C23 0.2(7) no
C21 C22 C23 C18 -0.9(6) no
P2 C24 C25 C26 177.7(3) no
P2 C24 C29 C28 -177.7(3) no
C25 C24 C29 C28 0.3(6) no
C29 C24 C25 C26 -0.4(6) no
C24 C25 C26 C27 -0.2(7) no
C25 C26 C27 C28 0.8(7) no
C26 C27 C28 C29 -0.8(8) no
C27 C28 C29 C24 0.2(7) no
Rh2 C30 C31 Rh2 -0.0 no
Rh2 C30 C31 C32 60.5(2) no
Rh2 C30 C31 C36 -121.7(4) no
Rh2 C30 C34 Rh2 0.0 no
Rh2 C30 C34 C33 -62.2(2) no
Rh2 C30 C34 C39 122.3(4) no
C31 C30 C34 Rh2 59.5(3) no
C31 C30 C34 C33 -2.7(4) no
C31 C30 C34 C39 -178.2(3) no
C34 C30 C31 Rh2 -59.0(3) no
C34 C30 C31 C32 1.5(4) no
C34 C30 C31 C36 179.3(3) no
C35 C30 C31 Rh2 122.3(4) no
C35 C30 C31 C32 -177.1(4) no
C35 C30 C31 C36 0.6(6) no
C35 C30 C34 Rh2 -121.8(4) no
C35 C30 C34 C33 176.0(3) no
C35 C30 C34 C39 0.5(6) no
Rh2 C31 C32 Rh2 0.000(11) no
Rh2 C31 C32 C33 62.2(2) no
Rh2 C31 C32 C37 -120.8(4) no
C30 C31 C32 Rh2 -61.9(3) no
C30 C31 C32 C33 0.3(4) no
C30 C31 C32 C37 177.2(3) no
C36 C31 C32 Rh2 120.3(4) no
C36 C31 C32 C33 -177.5(4) no
C36 C31 C32 C37 -0.6(6) no
Rh2 C32 C33 Rh2 -0.0 no
Rh2 C32 C33 C34 60.6(3) no
Rh2 C32 C33 C38 -120.8(4) no
C31 C32 C33 Rh2 -62.7(3) no
C31 C32 C33 C34 -2.0(4) no
C31 C32 C33 C38 176.5(3) no
C37 C32 C33 Rh2 120.5(4) no
C37 C32 C33 C34 -178.9(4) no
C37 C32 C33 C38 -0.4(6) no
Rh2 C33 C34 Rh2 -0.000(16) no
Rh2 C33 C34 C30 63.2(2) no
Rh2 C33 C34 C39 -121.6(4) no
C32 C33 C34 Rh2 -60.3(3) no
C32 C33 C34 C30 2.9(4) no
C32 C33 C34 C39 178.1(3) no
C38 C33 C34 Rh2 121.2(4) no
C38 C33 C34 C30 -175.6(4) no
C38 C33 C34 C39 -0.4(6) no
S3 C40 C41 P3 45.6(4) no
P3 C42 C43 C44 70.8(4) no
C42 C43 C44 P4 -63.7(5) no
P4 C45 C46 S4 -48.5(4) no
P3 C47 C48 C49 178.9(3) no
P3 C47 C52 C51 -179.5(3) no
C48 C47 C52 C51 0.7(6) no
C52 C47 C48 C49 -1.3(6) no
C47 C48 C49 C50 1.7(6) no
C48 C49 C50 C51 -1.4(7) no
C49 C50 C51 C52 0.8(7) no
C50 C51 C52 C47 -0.4(7) no
P4 C53 C54 C55 -175.4(3) no
P4 C53 C58 C57 175.8(3) no
C54 C53 C58 C57 -2.0(6) no
C58 C53 C54 C55 2.2(6) no
C53 C54 C55 C56 -1.1(6) no
C54 C55 C56 C57 -0.1(6) no
C55 C56 C57 C58 0.3(7) no
C56 C57 C58 C53 0.8(6) no
